data_7021796
loop_
_publ_author_name
'Lee, Young Hoon'
'Won, Mi Seon'
'Harrowfield, Jack M.'
'Kawata, Satoshi'
'Hayami, Shinya'
'Kim, Yang'

_publ_section_title
;
 Spin crossover in Co(ii) metallorods - replacing aliphatic tails by
 aromatic.
;
_journal_issue 32
_journal_name_full 'Dalton transactions (Cambridge, England : 2003)'
_journal_page_first 11507
_journal_page_last 11521
_journal_paper_doi 10.1039/c3dt51396c
_journal_volume 42
_journal_year 2013
_chemical_formula_moiety 'C67 H50 B2 Co F8 N6 O'
_chemical_formula_sum 'C67 H50 B2 Co F8 N6 O'
_chemical_formula_weight 1187.71
_space_group_IT_number 14
_symmetry_cell_setting monoclinic
_symmetry_Int_Tables_number 14
_symmetry_space_group_name_Hall '-P 2ybc'
_symmetry_space_group_name_H-M 'P 1 21/c 1'
_atom_sites_solution_hydrogens geom
_atom_sites_solution_primary direct
_atom_sites_solution_secondary difmap
_cell_angle_alpha 90.0000
_cell_angle_beta 102.5790(11)
_cell_angle_gamma 90.0000
_cell_formula_units_Z 4
_cell_length_a 21.7180(9)
_cell_length_b 11.5541(5)
_cell_length_c 22.0227(9)
_cell_measurement_reflns_used 38658
_cell_measurement_temperature 293(2)
_cell_measurement_theta_max 27.57
_cell_measurement_theta_min 3.09
_cell_volume 5393.6(4)
_computing_cell_refinement 'RAPID AUTO'
_computing_data_collection 'RAPID AUTO (Rigaku, ????)'
_computing_data_reduction 'RAPID AUTO'
_computing_molecular_graphics 'CrystalStructure 4.0'
_computing_publication_material 'CrystalStructure 4.0 (Rigaku, 2010)'
_computing_structure_refinement 'SHELXL-2013(Sheldrick, 2008)'
_computing_structure_solution 'Il Milione (Burla, et al., 2007)'
_diffrn_ambient_temperature 293
_diffrn_detector_area_resol_mean 10.000
_diffrn_measured_fraction_theta_full 0.998
_diffrn_measured_fraction_theta_max 0.998
_diffrn_measurement_device_type 'Rigaku R-AXIS RAPID'
_diffrn_measurement_method \w
_diffrn_radiation_type 'Mo K\a'
_diffrn_radiation_wavelength 0.71075
_diffrn_reflns_av_R_equivalents 0.1061
_diffrn_reflns_limit_h_max 28
_diffrn_reflns_limit_h_min -28
_diffrn_reflns_limit_k_max 14
_diffrn_reflns_limit_k_min -14
_diffrn_reflns_limit_l_max 28
_diffrn_reflns_limit_l_min -28
_diffrn_reflns_number 84288
_diffrn_reflns_theta_full 27.48
_diffrn_reflns_theta_max 27.48
_diffrn_standards_number 0
_exptl_absorpt_coefficient_mu 0.400
_exptl_absorpt_correction_T_max 0.961
_exptl_absorpt_correction_T_min 0.323
_exptl_absorpt_correction_type multi-scan
_exptl_absorpt_process_details 'ABSCOR (Rigaku, 1995)'
_exptl_crystal_colour Orange
_exptl_crystal_density_diffrn 1.463
_exptl_crystal_density_method 'not measured'
_exptl_crystal_description Prism
_exptl_crystal_F_000 2444.00
_exptl_crystal_size_max 0.360
_exptl_crystal_size_mid 0.200
_exptl_crystal_size_min 0.100
_refine_diff_density_max 0.670
_refine_diff_density_min -0.800
_refine_ls_extinction_method none
_refine_ls_goodness_of_fit_ref 1.025
_refine_ls_hydrogen_treatment constr
_refine_ls_number_parameters 766
_refine_ls_number_reflns 12348
_refine_ls_number_restraints 0
_refine_ls_R_factor_gt 0.0811
_refine_ls_shift/su_max 0.000
_refine_ls_structure_factor_coef Fsqd
_refine_ls_weighting_details 'w = 1/[\s^2^(Fo^2^)+(0.0951P)^2^+8.5366P] where P=(Fo^2^+2Fc^2^)/3'
_refine_ls_weighting_scheme calc
_refine_ls_wR_factor_ref 0.2161
_reflns_number_gt 8239
_reflns_number_total 12348
_reflns_threshold_expression F^2^>2.0\s(F^2^)
_cod_data_source_file c3dt51396c.txt
_cod_data_source_block User-defined
_cod_database_code 7021796

loop_
_symmetry_equiv_pos_site_id
_symmetry_equiv_pos_as_xyz
1 +X,+Y,+Z
2 -X,1/2+Y,1/2-Z
3 -X,-Y,-Z
4 +X,1/2-Y,1/2+Z

loop_
_atom_site_label
_atom_site_type_symbol
_atom_site_fract_x
_atom_site_fract_y
_atom_site_fract_z
_atom_site_U_iso_or_equiv
_atom_site_adp_type
_atom_site_occupancy
_atom_site_symmetry_multiplicity
_atom_site_calc_flag
_atom_site_refinement_flags
Co1 Co 0.74600(2) 0.01609(4) 0.74458(2) 0.03341(16) Uani 1.0 4 d .
F1 F 0.90319(15) 0.2606(3) 0.65719(16) 0.0809(10) Uani 1.0 4 d .
F2 F 0.92920(13) 0.4527(3) 0.66608(12) 0.0597(7) Uani 1.0 4 d .
F3 F 0.93558(13) 0.3559(3) 0.57835(14) 0.0736(9) Uani 1.0 4 d .
F4 F 0.84046(12) 0.3921(3) 0.59871(13) 0.0644(8) Uani 1.0 4 d .
F5 F 0.51924(15) 0.0101(4) 0.6538(2) 0.1046(14) Uani 1.0 4 d .
F6 F 0.43399(18) 0.1016(4) 0.59437(15) 0.0980(12) Uani 1.0 4 d .
F7 F 0.42877(14) 0.0211(3) 0.68545(16) 0.0748(9) Uani 1.0 4 d .
F8 F 0.48658(13) 0.1844(3) 0.68167(13) 0.0640(8) Uani 1.0 4 d .
O1 O 0.8842(3) 0.6376(6) 0.7273(2) 0.133(3) Uani 1.0 4 d .
N1 N 0.82049(14) -0.0063(3) 0.71655(14) 0.0331(7) Uani 1.0 4 d .
N2 N 0.80803(15) 0.0367(3) 0.82566(15) 0.0355(7) Uani 1.0 4 d .
N3 N 0.70823(14) -0.0144(3) 0.65464(16) 0.0369(8) Uani 1.0 4 d .
N4 N 0.67008(14) 0.0356(3) 0.77466(14) 0.0312(7) Uani 1.0 4 d .
N5 N 0.73125(14) -0.1550(3) 0.77411(15) 0.0366(8) Uani 1.0 4 d .
N6 N 0.72798(14) 0.1984(3) 0.72715(14) 0.0366(8) Uani 1.0 4 d .
C1 C 0.93012(17) -0.0524(4) 0.67622(18) 0.0334(8) Uani 1.0 4 d .
C2 C 0.87110(18) -0.0515(4) 0.63434(18) 0.0371(9) Uani 1.0 4 d .
C3 C 0.81733(17) -0.0292(4) 0.65564(18) 0.0343(8) Uani 1.0 4 d .
C4 C 0.87624(17) -0.0066(4) 0.75802(17) 0.0340(8) Uani 1.0 4 d .
C5 C 0.93197(17) -0.0297(4) 0.73873(18) 0.0354(9) Uani 1.0 4 d .
C6 C 0.75156(17) -0.0323(4) 0.61924(18) 0.0348(8) Uani 1.0 4 d .
C7 C 0.73440(18) -0.0546(4) 0.55597(19) 0.0385(9) Uani 1.0 4 d .
C8 C 0.67068(19) -0.0610(4) 0.5275(2) 0.0418(10) Uani 1.0 4 d .
C9 C 0.62724(19) -0.0421(4) 0.5631(2) 0.0433(10) Uani 1.0 4 d .
C10 C 0.64711(18) -0.0190(4) 0.6264(2) 0.0401(9) Uani 1.0 4 d .
C11 C 0.86903(17) 0.0166(4) 0.82198(18) 0.0356(9) Uani 1.0 4 d .
C12 C 0.79607(19) 0.0573(4) 0.88219(18) 0.0381(9) Uani 1.0 4 d .
C13 C 0.84316(19) 0.0577(4) 0.93676(19) 0.0385(9) Uani 1.0 4 d .
C14 C 0.90447(19) 0.0374(4) 0.93175(19) 0.0405(9) Uani 1.0 4 d .
C15 C 0.91819(18) 0.0159(4) 0.87415(18) 0.0393(9) Uani 1.0 4 d .
C16 C 0.98829(17) -0.0773(4) 0.65385(17) 0.0335(8) Uani 1.0 4 d .
C17 C 1.03671(17) -0.1448(4) 0.68848(18) 0.0364(9) Uani 1.0 4 d .
C18 C 1.09133(17) -0.1652(4) 0.66713(18) 0.0370(9) Uani 1.0 4 d .
C19 C 1.09927(16) -0.1193(4) 0.61043(17) 0.0326(8) Uani 1.0 4 d .
C20 C 1.05039(18) -0.0515(4) 0.57616(18) 0.0366(9) Uani 1.0 4 d .
C21 C 0.99620(18) -0.0308(4) 0.59733(18) 0.0374(9) Uani 1.0 4 d .
C22 C 1.15721(16) -0.1408(3) 0.58717(17) 0.0319(8) Uani 1.0 4 d .
C23 C 1.21659(17) -0.1450(4) 0.62803(18) 0.0350(9) Uani 1.0 4 d .
C24 C 1.27058(17) -0.1670(4) 0.60693(17) 0.0337(8) Uani 1.0 4 d .
C25 C 1.26926(17) -0.1859(3) 0.54407(17) 0.0327(8) Uani 1.0 4 d .
C26 C 1.21017(17) -0.1815(4) 0.50326(18) 0.0352(9) Uani 1.0 4 d .
C27 C 1.15575(17) -0.1593(4) 0.52444(18) 0.0346(9) Uani 1.0 4 d .
C28 C 1.32797(17) -0.2080(4) 0.52148(18) 0.0350(9) Uani 1.0 4 d .
C29 C 1.38672(18) -0.1696(4) 0.55596(18) 0.0378(9) Uani 1.0 4 d .
C30 C 1.44164(19) -0.1839(4) 0.5341(2) 0.0421(10) Uani 1.0 4 d .
C31 C 1.4390(2) -0.2335(5) 0.4768(2) 0.0498(11) Uani 1.0 4 d .
C32 C 1.3814(2) -0.2719(4) 0.4423(2) 0.0492(11) Uani 1.0 4 d .
C33 C 1.32727(19) -0.2606(4) 0.46471(19) 0.0405(9) Uani 1.0 4 d .
C34 C 0.56273(17) 0.0676(4) 0.82332(17) 0.0345(8) Uani 1.0 4 d .
C35 C 0.59066(17) -0.0411(4) 0.82373(18) 0.0362(9) Uani 1.0 4 d .
C36 C 0.64455(17) -0.0544(4) 0.79976(18) 0.0345(9) Uani 1.0 4 d .
C37 C 0.64237(17) 0.1416(4) 0.77232(18) 0.0347(9) Uani 1.0 4 d .
C38 C 0.58941(17) 0.1596(4) 0.79703(17) 0.0359(9) Uani 1.0 4 d .
C39 C 0.68058(17) -0.1637(4) 0.80060(18) 0.0353(9) Uani 1.0 4 d .
C40 C 0.66507(19) -0.2660(4) 0.8263(2) 0.0413(10) Uani 1.0 4 d .
C41 C 0.70354(19) -0.3624(4) 0.8259(2) 0.0428(10) Uani 1.0 4 d .
C42 C 0.75556(19) -0.3540(4) 0.80019(19) 0.0404(9) Uani 1.0 4 d .
C43 C 0.76777(17) -0.2487(4) 0.77472(18) 0.0376(9) Uani 1.0 4 d .
C44 C 0.67402(17) 0.2330(4) 0.74291(17) 0.0339(8) Uani 1.0 4 d .
C45 C 0.75997(18) 0.2747(4) 0.70016(18) 0.0385(9) Uani 1.0 4 d .
C46 C 0.74050(18) 0.3879(4) 0.68894(18) 0.0387(9) Uani 1.0 4 d .
C47 C 0.68536(18) 0.4239(4) 0.70562(18) 0.0391(9) Uani 1.0 4 d .
C48 C 0.65157(18) 0.3449(4) 0.73277(18) 0.0372(9) Uani 1.0 4 d .
C49 C 0.50643(17) 0.0873(4) 0.84962(17) 0.0342(8) Uani 1.0 4 d .
C50 C 0.46202(17) 0.1723(4) 0.82507(18) 0.0369(9) Uani 1.0 4 d .
C51 C 0.41003(18) 0.1900(4) 0.85021(18) 0.0374(9) Uani 1.0 4 d .
C52 C 0.39928(17) 0.1258(4) 0.90082(17) 0.0330(8) Uani 1.0 4 d .
C53 C 0.44421(18) 0.0425(4) 0.92567(18) 0.0377(9) Uani 1.0 4 d .
C54 C 0.49634(18) 0.0227(4) 0.90049(18) 0.0382(9) Uani 1.0 4 d .
C55 C 0.34113(17) 0.1409(4) 0.92430(18) 0.0337(8) Uani 1.0 4 d .
C56 C 0.28396(17) 0.1656(4) 0.88247(18) 0.0344(8) Uani 1.0 4 d .
C57 C 0.22864(18) 0.1793(4) 0.90254(18) 0.0349(9) Uani 1.0 4 d .
C58 C 0.22726(17) 0.1704(4) 0.96535(17) 0.0344(8) Uani 1.0 4 d .
C59 C 0.28334(19) 0.1432(4) 1.00678(19) 0.0424(10) Uani 1.0 4 d .
C60 C 0.33901(18) 0.1283(4) 0.98659(19) 0.0416(10) Uani 1.0 4 d .
C61 C 0.16839(17) 0.1963(4) 0.98736(18) 0.0372(9) Uani 1.0 4 d .
C62 C 0.10923(18) 0.1747(4) 0.94946(19) 0.0383(9) Uani 1.0 4 d .
C63 C 0.05485(19) 0.2023(4) 0.9694(2) 0.0437(10) Uani 1.0 4 d .
C64 C 0.05830(19) 0.2510(4) 1.0271(2) 0.0474(11) Uani 1.0 4 d .
C65 C 0.1164(2) 0.2727(4) 1.0650(2) 0.0484(11) Uani 1.0 4 d .
C66 C 0.17104(19) 0.2470(4) 1.0448(2) 0.0429(10) Uani 1.0 4 d .
C67 C 0.9312(3) 0.6662(5) 0.7752(3) 0.0738(17) Uani 1.0 4 d .
B1 B 0.9027(3) 0.3640(5) 0.6243(3) 0.0486(12) Uani 1.0 4 d .
B2 B 0.4681(3) 0.0768(6) 0.6542(3) 0.0553(14) Uani 1.0 4 d .
H1 H 0.8970 0.5740 0.6987 0.2002 Uiso 1.0 4 d .
H2 H 0.8685 -0.0660 0.5923 0.0445 Uiso 1.0 4 calc R
H5 H 0.9703 -0.0299 0.7675 0.0425 Uiso 1.0 4 calc R
H7 H 0.7651 -0.0652 0.5329 0.0462 Uiso 1.0 4 calc R
H8 H 0.6579 -0.0777 0.4853 0.0501 Uiso 1.0 4 calc R
H9 H 0.5844 -0.0447 0.5450 0.0520 Uiso 1.0 4 calc R
H10 H 0.6169 -0.0064 0.6499 0.0481 Uiso 1.0 4 calc R
H12 H 0.7547 0.0719 0.8850 0.0457 Uiso 1.0 4 calc R
H13 H 0.8335 0.0712 0.9752 0.0462 Uiso 1.0 4 calc R
H14 H 0.9368 0.0382 0.9672 0.0485 Uiso 1.0 4 calc R
H15 H 0.9594 0.0014 0.8706 0.0471 Uiso 1.0 4 calc R
H17 H 1.0324 -0.1763 0.7262 0.0437 Uiso 1.0 4 calc R
H18 H 1.1232 -0.2102 0.6909 0.0443 Uiso 1.0 4 calc R
H20 H 1.0546 -0.0199 0.5384 0.0439 Uiso 1.0 4 calc R
H21 H 0.9644 0.0146 0.5737 0.0449 Uiso 1.0 4 calc R
H23 H 1.2195 -0.1326 0.6703 0.0419 Uiso 1.0 4 calc R
H24 H 1.3091 -0.1694 0.6354 0.0404 Uiso 1.0 4 calc R
H26 H 1.2073 -0.1938 0.4610 0.0422 Uiso 1.0 4 calc R
H27 H 1.1173 -0.1567 0.4960 0.0415 Uiso 1.0 4 calc R
H29 H 1.3889 -0.1338 0.5942 0.0454 Uiso 1.0 4 calc R
H30 H 1.4802 -0.1600 0.5581 0.0505 Uiso 1.0 4 calc R
H31 H 1.4753 -0.2413 0.4614 0.0598 Uiso 1.0 4 calc R
H32 H 1.3794 -0.3056 0.4036 0.0590 Uiso 1.0 4 calc R
H33 H 1.2894 -0.2890 0.4413 0.0486 Uiso 1.0 4 calc R
H35 H 0.5734 -0.1046 0.8399 0.0435 Uiso 1.0 4 calc R
H38 H 0.5718 0.2331 0.7960 0.0430 Uiso 1.0 4 calc R
H40 H 0.6297 -0.2703 0.8435 0.0496 Uiso 1.0 4 calc R
H41 H 0.6940 -0.4320 0.8430 0.0513 Uiso 1.0 4 calc R
H42 H 0.7820 -0.4173 0.7998 0.0484 Uiso 1.0 4 calc R
H43 H 0.8030 -0.2429 0.7573 0.0452 Uiso 1.0 4 calc R
H45 H 0.7966 0.2505 0.6886 0.0462 Uiso 1.0 4 calc R
H46 H 0.7639 0.4393 0.6705 0.0465 Uiso 1.0 4 calc R
H47 H 0.6714 0.4999 0.6987 0.0469 Uiso 1.0 4 calc R
H48 H 0.6144 0.3669 0.7440 0.0446 Uiso 1.0 4 calc R
H50 H 0.4677 0.2170 0.7916 0.0442 Uiso 1.0 4 calc R
H51 H 0.3810 0.2467 0.8330 0.0449 Uiso 1.0 4 calc R
H53 H 0.4390 -0.0006 0.9599 0.0453 Uiso 1.0 4 calc R
H54 H 0.5252 -0.0343 0.9176 0.0459 Uiso 1.0 4 calc R
H56 H 0.2835 0.1729 0.8403 0.0412 Uiso 1.0 4 calc R
H57 H 0.1915 0.1948 0.8736 0.0419 Uiso 1.0 4 calc R
H59 H 0.2836 0.1349 1.0488 0.0509 Uiso 1.0 4 calc R
H60 H 0.3757 0.1095 1.0154 0.0499 Uiso 1.0 4 calc R
H62 H 0.1063 0.1414 0.9105 0.0460 Uiso 1.0 4 calc R
H63 H 0.0157 0.1878 0.9436 0.0524 Uiso 1.0 4 calc R
H64 H 0.0216 0.2691 1.0404 0.0569 Uiso 1.0 4 calc R
H65 H 0.1190 0.3047 1.1042 0.0581 Uiso 1.0 4 calc R
H66 H 0.2100 0.2642 1.0703 0.0514 Uiso 1.0 4 calc R
H67A H 0.9209 0.7371 0.7935 0.0886 Uiso 1.0 4 calc R
H67B H 0.9695 0.6762 0.7607 0.0886 Uiso 1.0 4 calc R
H67C H 0.9369 0.6058 0.8059 0.0886 Uiso 1.0 4 calc R

loop_
_atom_site_aniso_label
_atom_site_aniso_U_11
_atom_site_aniso_U_22
_atom_site_aniso_U_33
_atom_site_aniso_U_12
_atom_site_aniso_U_13
_atom_site_aniso_U_23
Co1 0.0282(3) 0.0367(3) 0.0375(3) -0.0009(2) 0.0120(2) -0.0019(3)
F1 0.076(3) 0.070(2) 0.098(3) 0.0025(17) 0.0233(19) 0.0117(19)
F2 0.0539(16) 0.0713(19) 0.0494(16) -0.0046(14) 0.0014(12) -0.0077(14)
F3 0.0533(17) 0.112(3) 0.0622(18) -0.0004(17) 0.0276(14) -0.0139(18)
F4 0.0400(14) 0.084(2) 0.0698(19) -0.0040(14) 0.0135(13) -0.0129(16)
F5 0.0453(18) 0.108(3) 0.168(4) 0.0119(18) 0.038(2) -0.034(3)
F6 0.106(3) 0.115(3) 0.061(2) -0.024(3) -0.0094(19) -0.008(2)
F7 0.0604(19) 0.077(2) 0.097(3) 0.0015(16) 0.0396(17) -0.0073(18)
F8 0.0519(16) 0.079(2) 0.0604(17) -0.0053(14) 0.0097(13) -0.0128(15)
O1 0.094(4) 0.211(7) 0.080(3) 0.093(4) -0.015(3) -0.057(4)
N1 0.0306(16) 0.0368(17) 0.0330(16) -0.0032(13) 0.0096(13) 0.0004(14)
N2 0.0334(17) 0.0314(17) 0.0450(19) 0.0003(13) 0.0160(14) 0.0020(14)
N3 0.0302(16) 0.0337(17) 0.048(2) 0.0057(14) 0.0119(14) 0.0066(15)
N4 0.0282(15) 0.0340(17) 0.0317(16) -0.0006(13) 0.0069(12) -0.0011(13)
N5 0.0326(17) 0.0385(18) 0.0388(18) -0.0009(14) 0.0082(14) -0.0065(15)
N6 0.0296(16) 0.047(2) 0.0339(17) -0.0024(14) 0.0085(13) -0.0006(15)
C1 0.0302(19) 0.033(2) 0.038(2) 0.0012(15) 0.0102(15) 0.0020(16)
C2 0.036(2) 0.043(3) 0.035(2) -0.0011(17) 0.0129(16) -0.0008(17)
C3 0.0298(19) 0.033(2) 0.041(2) -0.0005(16) 0.0083(15) 0.0008(17)
C4 0.0326(19) 0.033(2) 0.036(2) -0.0021(16) 0.0065(15) -0.0007(16)
C5 0.0288(18) 0.041(2) 0.038(2) -0.0018(16) 0.0096(15) 0.0027(17)
C6 0.0302(19) 0.034(2) 0.042(3) 0.0001(16) 0.0114(16) 0.0021(17)
C7 0.039(3) 0.033(2) 0.046(3) 0.0011(17) 0.0151(18) 0.0008(17)
C8 0.040(3) 0.039(3) 0.044(3) -0.0022(18) 0.0044(18) 0.0041(18)
C9 0.035(2) 0.039(3) 0.054(3) -0.0034(17) 0.0051(18) 0.0034(19)
C10 0.033(2) 0.037(2) 0.052(3) 0.0029(17) 0.0133(18) 0.0031(19)
C11 0.0334(19) 0.034(2) 0.042(3) -0.0003(16) 0.0134(16) 0.0044(17)
C12 0.038(2) 0.036(2) 0.044(3) 0.0008(17) 0.0164(18) 0.0015(18)
C13 0.044(3) 0.036(2) 0.038(3) -0.0047(18) 0.0153(17) -0.0005(17)
C14 0.042(3) 0.040(3) 0.040(3) -0.0056(18) 0.0080(17) 0.0031(18)
C15 0.0310(19) 0.046(3) 0.042(3) -0.0014(17) 0.0119(16) 0.0001(19)
C16 0.0285(18) 0.039(2) 0.034(2) -0.0003(16) 0.0085(15) 0.0010(16)
C17 0.033(2) 0.042(3) 0.037(2) -0.0019(17) 0.0121(16) 0.0040(17)
C18 0.0291(19) 0.042(3) 0.039(2) 0.0050(17) 0.0059(16) 0.0054(18)
C19 0.0271(18) 0.038(2) 0.034(2) -0.0008(15) 0.0080(15) -0.0001(16)
C20 0.037(2) 0.042(3) 0.034(2) -0.0010(17) 0.0128(16) 0.0004(17)
C21 0.0324(19) 0.046(3) 0.036(2) 0.0060(17) 0.0106(16) 0.0031(18)
C22 0.0279(18) 0.0316(19) 0.038(2) -0.0019(15) 0.0109(15) -0.0011(16)
C23 0.034(2) 0.036(2) 0.036(2) -0.0002(16) 0.0105(16) 0.0004(16)
C24 0.0307(19) 0.035(2) 0.036(2) 0.0003(16) 0.0078(15) 0.0011(16)
C25 0.0323(19) 0.0290(19) 0.037(2) -0.0019(15) 0.0091(16) 0.0029(16)
C26 0.036(2) 0.039(2) 0.032(2) -0.0009(17) 0.0108(16) -0.0018(17)
C27 0.0287(19) 0.036(2) 0.039(2) -0.0006(16) 0.0077(16) 0.0030(17)
C28 0.0316(19) 0.036(2) 0.039(2) 0.0029(16) 0.0127(16) 0.0034(17)
C29 0.036(2) 0.042(3) 0.037(2) 0.0027(17) 0.0101(16) 0.0039(18)
C30 0.031(2) 0.046(3) 0.050(3) 0.0025(18) 0.0102(17) 0.009(2)
C31 0.036(3) 0.065(3) 0.053(3) 0.012(2) 0.0181(19) 0.001(3)
C32 0.045(3) 0.060(3) 0.046(3) 0.014(3) 0.017(2) -0.004(3)
C33 0.036(2) 0.044(3) 0.042(3) 0.0036(18) 0.0090(17) -0.0045(19)
C34 0.0274(18) 0.040(2) 0.037(2) -0.0019(16) 0.0085(15) -0.0019(17)
C35 0.035(2) 0.037(2) 0.039(2) -0.0030(16) 0.0135(16) 0.0006(17)
C36 0.0310(19) 0.0328(19) 0.039(2) -0.0014(16) 0.0067(16) 0.0006(16)
C37 0.033(2) 0.034(2) 0.039(2) 0.0026(16) 0.0093(16) 0.0006(17)
C38 0.035(2) 0.037(2) 0.037(2) 0.0043(16) 0.0107(16) 0.0020(17)
C39 0.0302(19) 0.037(2) 0.039(2) -0.0009(16) 0.0086(16) -0.0031(17)
C40 0.038(3) 0.038(3) 0.052(3) -0.0017(17) 0.0174(19) 0.0021(19)
C41 0.041(3) 0.034(2) 0.054(3) -0.0015(17) 0.0116(19) -0.0001(19)
C42 0.037(2) 0.036(2) 0.050(3) 0.0026(17) 0.0117(18) -0.0047(18)
C43 0.0290(19) 0.046(3) 0.039(2) 0.0030(17) 0.0082(16) -0.0081(18)
C44 0.0316(19) 0.039(2) 0.0316(19) 0.0003(16) 0.0078(15) -0.0019(16)
C45 0.034(2) 0.046(3) 0.038(2) -0.0021(17) 0.0118(17) 0.0007(18)
C46 0.036(2) 0.047(3) 0.034(2) -0.0039(18) 0.0095(16) 0.0023(18)
C47 0.040(3) 0.036(2) 0.042(3) 0.0003(17) 0.0098(17) 0.0020(18)
C48 0.035(2) 0.040(3) 0.039(3) 0.0031(17) 0.0134(16) 0.0037(17)
C49 0.0298(19) 0.036(2) 0.037(2) 0.0004(16) 0.0095(16) 0.0001(16)
C50 0.036(2) 0.039(2) 0.039(2) -0.0025(17) 0.0134(17) 0.0005(17)
C51 0.034(2) 0.037(2) 0.043(3) 0.0033(17) 0.0097(17) 0.0014(17)
C52 0.0282(18) 0.036(2) 0.034(2) -0.0027(15) 0.0070(15) -0.0030(16)
C53 0.036(2) 0.042(3) 0.038(2) 0.0040(17) 0.0142(16) 0.0024(18)
C54 0.0311(19) 0.043(3) 0.041(3) 0.0056(17) 0.0092(16) 0.0055(18)
C55 0.0321(19) 0.033(2) 0.038(2) 0.0009(16) 0.0123(16) -0.0006(16)
C56 0.034(2) 0.036(2) 0.035(2) -0.0008(16) 0.0100(16) 0.0011(16)
C57 0.0322(19) 0.0318(19) 0.040(3) -0.0014(16) 0.0070(16) -0.0008(17)
C58 0.0289(19) 0.038(2) 0.038(2) 0.0008(16) 0.0106(16) -0.0031(17)
C59 0.039(3) 0.055(3) 0.035(2) 0.0031(19) 0.0123(17) 0.0019(19)
C60 0.029(2) 0.054(3) 0.042(3) 0.0075(18) 0.0084(17) 0.0027(19)
C61 0.032(2) 0.040(3) 0.042(3) 0.0016(17) 0.0136(17) 0.0030(18)
C62 0.032(2) 0.040(3) 0.044(3) -0.0015(17) 0.0104(17) 0.0007(18)
C63 0.033(2) 0.044(3) 0.055(3) -0.0002(18) 0.0113(18) 0.003(2)
C64 0.034(3) 0.052(3) 0.061(3) 0.0067(19) 0.021(2) 0.007(3)
C65 0.044(3) 0.055(3) 0.050(3) 0.005(2) 0.019(2) -0.004(3)
C66 0.034(2) 0.048(3) 0.048(3) -0.0024(18) 0.0125(18) -0.004(2)
C67 0.058(4) 0.056(4) 0.112(5) 0.009(3) 0.029(4) 0.011(4)
B1 0.036(3) 0.059(4) 0.054(3) -0.003(3) 0.015(3) -0.002(3)
B2 0.040(3) 0.074(4) 0.052(4) 0.002(3) 0.012(3) -0.010(3)

loop_
_atom_type_symbol
_atom_type_description
_atom_type_scat_dispersion_real
_atom_type_scat_dispersion_imag
_atom_type_scat_source
Co Co 0.3494 0.9721
;
International Tables for Crystallography
(1992, Vol. C, Tables 4.2.6.8 and 6.1.1.4)
;
O O 0.0106 0.0060
;
International Tables for Crystallography
(1992, Vol. C, Tables 4.2.6.8 and 6.1.1.4)
;
N N 0.0061 0.0033
;
International Tables for Crystallography
(1992, Vol. C, Tables 4.2.6.8 and 6.1.1.4)
;
C C 0.0033 0.0016
;
International Tables for Crystallography
(1992, Vol. C, Tables 4.2.6.8 and 6.1.1.4)
;
H H 0.0000 0.0000
;
International Tables for Crystallography
(1992, Vol. C, Table 6.1.1.4)
;
B B 0.0013 0.0007
;
International Tables for Crystallography
(1992, Vol. C, Tables 4.2.6.8 and 6.1.1.4)
;
F F 0.0171 0.0103
;
International Tables for Crystallography
(1992, Vol. C, Tables 4.2.6.8 and 6.1.1.4)
;

loop_
_geom_angle_atom_site_label_1
_geom_angle_atom_site_label_2
_geom_angle_atom_site_label_3
_geom_angle
_geom_angle_publ_flag
N1 Co1 N2 81.29(14) yes
N1 Co1 N3 81.18(13) yes
N1 Co1 N4 178.53(14) yes
N1 Co1 N5 99.84(14) yes
N1 Co1 N6 102.26(14) yes
N2 Co1 N3 162.45(14) yes
N2 Co1 N4 98.04(14) yes
N2 Co1 N5 87.41(12) yes
N2 Co1 N6 95.92(12) yes
N3 Co1 N4 99.46(13) yes
N3 Co1 N5 94.74(13) yes
N3 Co1 N6 88.64(12) yes
N4 Co1 N5 78.80(13) yes
N4 Co1 N6 79.09(13) yes
N5 Co1 N6 157.89(13) yes
Co1 N1 C3 119.5(3) yes
Co1 N1 C4 119.4(3) yes
C3 N1 C4 121.0(4) yes
Co1 N2 C11 113.6(3) yes
Co1 N2 C12 128.1(3) yes
C11 N2 C12 118.0(3) yes
Co1 N3 C6 114.0(3) yes
Co1 N3 C10 128.1(3) yes
C6 N3 C10 117.8(4) yes
Co1 N4 C36 120.7(3) yes
Co1 N4 C37 119.9(3) yes
C36 N4 C37 119.4(4) yes
Co1 N5 C39 113.0(3) yes
Co1 N5 C43 128.7(3) yes
C39 N5 C43 118.0(4) yes
Co1 N6 C44 112.1(3) yes
Co1 N6 C45 129.0(3) yes
C44 N6 C45 118.8(4) yes
C2 C1 C5 118.2(4) yes
C2 C1 C16 120.3(4) yes
C5 C1 C16 121.5(3) yes
C1 C2 C3 119.9(4) yes
N1 C3 C2 120.7(4) yes
N1 C3 C6 112.1(4) yes
C2 C3 C6 127.1(4) yes
N1 C4 C5 120.4(4) yes
N1 C4 C11 112.3(4) yes
C5 C4 C11 127.3(3) yes
C1 C5 C4 119.8(4) yes
N3 C6 C3 113.1(4) yes
N3 C6 C7 122.4(4) yes
C3 C6 C7 124.5(4) yes
C6 C7 C8 119.1(4) yes
C7 C8 C9 118.3(4) yes
C8 C9 C10 120.1(4) yes
N3 C10 C9 122.2(4) yes
N2 C11 C4 113.2(3) yes
N2 C11 C15 122.2(4) yes
C4 C11 C15 124.5(4) yes
N2 C12 C13 122.9(4) yes
C12 C13 C14 118.0(4) yes
C13 C14 C15 120.4(4) yes
C11 C15 C14 118.4(4) yes
C1 C16 C17 121.5(4) yes
C1 C16 C21 120.0(4) yes
C17 C16 C21 118.5(4) yes
C16 C17 C18 120.5(4) yes
C17 C18 C19 121.2(4) yes
C18 C19 C20 117.8(4) yes
C18 C19 C22 121.6(4) yes
C20 C19 C22 120.6(4) yes
C19 C20 C21 121.2(4) yes
C16 C21 C20 120.9(4) yes
C19 C22 C23 121.1(4) yes
C19 C22 C27 122.2(3) yes
C23 C22 C27 116.8(4) yes
C22 C23 C24 121.4(4) yes
C23 C24 C25 121.9(4) yes
C24 C25 C26 116.7(4) yes
C24 C25 C28 121.6(3) yes
C26 C25 C28 121.6(4) yes
C25 C26 C27 121.4(4) yes
C22 C27 C26 121.7(4) yes
C25 C28 C29 120.5(4) yes
C25 C28 C33 122.3(4) yes
C29 C28 C33 117.1(4) yes
C28 C29 C30 121.4(4) yes
C29 C30 C31 120.0(4) yes
C30 C31 C32 119.3(5) yes
C31 C32 C33 120.8(5) yes
C28 C33 C32 121.4(4) yes
C35 C34 C38 118.0(4) yes
C35 C34 C49 122.1(4) yes
C38 C34 C49 119.9(4) yes
C34 C35 C36 119.8(4) yes
N4 C36 C35 121.6(4) yes
N4 C36 C39 113.4(4) yes
C35 C36 C39 125.0(4) yes
N4 C37 C38 121.1(4) yes
N4 C37 C44 114.5(4) yes
C38 C37 C44 124.4(4) yes
C34 C38 C37 120.1(4) yes
N5 C39 C36 114.0(4) yes
N5 C39 C40 122.1(4) yes
C36 C39 C40 123.9(4) yes
C39 C40 C41 118.7(4) yes
C40 C41 C42 119.6(4) yes
C41 C42 C43 118.4(4) yes
N5 C43 C42 123.2(4) yes
N6 C44 C37 114.3(4) yes
N6 C44 C48 122.0(4) yes
C37 C44 C48 123.8(4) yes
N6 C45 C46 122.4(4) yes
C45 C46 C47 118.9(4) yes
C46 C47 C48 119.0(4) yes
C44 C48 C47 119.0(4) yes
C34 C49 C50 121.0(4) yes
C34 C49 C54 121.1(4) yes
C50 C49 C54 117.9(4) yes
C49 C50 C51 120.4(4) yes
C50 C51 C52 122.3(4) yes
C51 C52 C53 117.0(4) yes
C51 C52 C55 121.3(4) yes
C53 C52 C55 121.5(4) yes
C52 C53 C54 121.4(4) yes
C49 C54 C53 121.1(4) yes
C52 C55 C56 119.7(4) yes
C52 C55 C60 123.3(4) yes
C56 C55 C60 117.0(4) yes
C55 C56 C57 121.4(4) yes
C56 C57 C58 121.3(4) yes
C57 C58 C59 117.6(4) yes
C57 C58 C61 120.8(4) yes
C59 C58 C61 121.5(4) yes
C58 C59 C60 121.2(4) yes
C55 C60 C59 121.5(4) yes
C58 C61 C62 120.8(4) yes
C58 C61 C66 120.9(4) yes
C62 C61 C66 118.2(4) yes
C61 C62 C63 120.5(4) yes
C62 C63 C64 120.5(4) yes
C63 C64 C65 119.5(5) yes
C64 C65 C66 120.2(5) yes
C61 C66 C65 121.0(4) yes
F1 B1 F2 109.0(4) yes
F1 B1 F3 112.3(5) yes
F1 B1 F4 108.0(4) yes
F2 B1 F3 109.1(4) yes
F2 B1 F4 108.6(5) yes
F3 B1 F4 109.7(4) yes
F5 B2 F6 112.3(5) yes
F5 B2 F7 109.8(5) yes
F5 B2 F8 110.4(4) yes
F6 B2 F7 108.1(4) yes
F6 B2 F8 105.6(5) yes
F7 B2 F8 110.6(5) yes
C67 O1 H1 113.0(5) no
C1 C2 H2 120.061 no
C3 C2 H2 120.055 no
C1 C5 H5 120.098 no
C4 C5 H5 120.077 no
C6 C7 H7 120.450 no
C8 C7 H7 120.448 no
C7 C8 H8 120.827 no
C9 C8 H8 120.835 no
C8 C9 H9 119.936 no
C10 C9 H9 119.914 no
N3 C10 H10 118.909 no
C9 C10 H10 118.913 no
N2 C12 H12 118.566 no
C13 C12 H12 118.567 no
C12 C13 H13 121.025 no
C14 C13 H13 121.024 no
C13 C14 H14 119.772 no
C15 C14 H14 119.784 no
C11 C15 H15 120.776 no
C14 C15 H15 120.778 no
C16 C17 H17 119.730 no
C18 C17 H17 119.741 no
C17 C18 H18 119.435 no
C19 C18 H18 119.411 no
C19 C20 H20 119.403 no
C21 C20 H20 119.419 no
C16 C21 H21 119.544 no
C20 C21 H21 119.547 no
C22 C23 H23 119.287 no
C24 C23 H23 119.280 no
C23 C24 H24 119.020 no
C25 C24 H24 119.039 no
C25 C26 H26 119.308 no
C27 C26 H26 119.295 no
C22 C27 H27 119.136 no
C26 C27 H27 119.133 no
C28 C29 H29 119.311 no
C30 C29 H29 119.312 no
C29 C30 H30 120.015 no
C31 C30 H30 120.000 no
C30 C31 H31 120.370 no
C32 C31 H31 120.364 no
C31 C32 H32 119.611 no
C33 C32 H32 119.593 no
C28 C33 H33 119.275 no
C32 C33 H33 119.289 no
C34 C35 H35 120.111 no
C36 C35 H35 120.113 no
C34 C38 H38 119.952 no
C37 C38 H38 119.950 no
C39 C40 H40 120.637 no
C41 C40 H40 120.642 no
C40 C41 H41 120.183 no
C42 C41 H41 120.183 no
C41 C42 H42 120.833 no
C43 C42 H42 120.817 no
N5 C43 H43 118.421 no
C42 C43 H43 118.416 no
N6 C45 H45 118.826 no
C46 C45 H45 118.822 no
C45 C46 H46 120.521 no
C47 C46 H46 120.541 no
C46 C47 H47 120.500 no
C48 C47 H47 120.515 no
C44 C48 H48 120.518 no
C47 C48 H48 120.509 no
C49 C50 H50 119.814 no
C51 C50 H50 119.815 no
C50 C51 H51 118.844 no
C52 C51 H51 118.847 no
C52 C53 H53 119.313 no
C54 C53 H53 119.334 no
C49 C54 H54 119.457 no
C53 C54 H54 119.466 no
C55 C56 H56 119.275 no
C57 C56 H56 119.305 no
C56 C57 H57 119.354 no
C58 C57 H57 119.375 no
C58 C59 H59 119.392 no
C60 C59 H59 119.390 no
C55 C60 H60 119.265 no
C59 C60 H60 119.272 no
C61 C62 H62 119.728 no
C63 C62 H62 119.740 no
C62 C63 H63 119.726 no
C64 C63 H63 119.736 no
C63 C64 H64 120.232 no
C65 C64 H64 120.255 no
C64 C65 H65 119.878 no
C66 C65 H65 119.891 no
C61 C66 H66 119.523 no
C65 C66 H66 119.525 no
O1 C67 H67A 109.470 no
O1 C67 H67B 109.476 no
O1 C67 H67C 109.462 no
H67A C67 H67B 109.468 no
H67A C67 H67C 109.472 no
H67B C67 H67C 109.479 no

loop_
_geom_bond_atom_site_label_1
_geom_bond_atom_site_label_2
_geom_bond_distance
_geom_bond_publ_flag
Co1 N1 1.871(4) yes
Co1 N2 2.003(3) yes
Co1 N3 2.003(4) yes
Co1 N4 1.919(4) yes
Co1 N5 2.127(4) yes
Co1 N6 2.161(4) yes
F1 B1 1.396(7) yes
F2 B1 1.413(6) yes
F3 B1 1.363(7) yes
F4 B1 1.384(6) yes
F5 B2 1.354(7) yes
F6 B2 1.393(6) yes
F7 B2 1.368(8) yes
F8 B2 1.402(7) yes
O1 C67 1.341(7) yes
N1 C3 1.354(5) yes
N1 C4 1.348(5) yes
N2 C11 1.365(5) yes
N2 C12 1.347(6) yes
N3 C6 1.362(6) yes
N3 C10 1.339(5) yes
N4 C36 1.352(5) yes
N4 C37 1.360(5) yes
N5 C39 1.357(6) yes
N5 C43 1.341(5) yes
N6 C44 1.353(6) yes
N6 C45 1.339(6) yes
C1 C2 1.407(5) yes
C1 C5 1.393(6) yes
C1 C16 1.481(6) yes
C2 C3 1.374(6) yes
C3 C6 1.478(5) yes
C4 C5 1.393(6) yes
C4 C11 1.475(6) yes
C6 C7 1.386(6) yes
C7 C8 1.391(6) yes
C8 C9 1.370(7) yes
C9 C10 1.392(6) yes
C11 C15 1.388(5) yes
C12 C13 1.398(6) yes
C13 C14 1.380(6) yes
C14 C15 1.387(6) yes
C16 C17 1.395(5) yes
C16 C21 1.400(6) yes
C17 C18 1.388(6) yes
C18 C19 1.402(6) yes
C19 C20 1.400(5) yes
C19 C22 1.479(6) yes
C20 C21 1.378(6) yes
C22 C23 1.403(5) yes
C22 C27 1.391(6) yes
C23 C24 1.376(6) yes
C24 C25 1.396(6) yes
C25 C26 1.398(5) yes
C25 C28 1.488(6) yes
C26 C27 1.386(6) yes
C28 C29 1.407(5) yes
C28 C33 1.387(6) yes
C29 C30 1.390(7) yes
C30 C31 1.375(7) yes
C31 C32 1.386(6) yes
C32 C33 1.377(7) yes
C34 C35 1.395(6) yes
C34 C38 1.395(6) yes
C34 C49 1.480(6) yes
C35 C36 1.393(6) yes
C36 C39 1.484(6) yes
C37 C38 1.391(6) yes
C37 C44 1.484(6) yes
C39 C40 1.384(6) yes
C40 C41 1.394(6) yes
C41 C42 1.373(7) yes
C42 C43 1.390(6) yes
C44 C48 1.384(6) yes
C45 C46 1.381(6) yes
C46 C47 1.391(6) yes
C47 C48 1.386(6) yes
C49 C50 1.400(6) yes
C49 C54 1.402(6) yes
C50 C51 1.377(6) yes
C51 C52 1.400(6) yes
C52 C53 1.394(6) yes
C52 C55 1.476(6) yes
C53 C54 1.384(6) yes
C55 C56 1.405(5) yes
C55 C60 1.390(6) yes
C56 C57 1.377(6) yes
C57 C58 1.394(6) yes
C58 C59 1.389(5) yes
C58 C61 1.493(6) yes
C59 C60 1.387(7) yes
C61 C62 1.394(5) yes
C61 C66 1.385(6) yes
C62 C63 1.384(7) yes
C63 C64 1.377(7) yes
C64 C65 1.375(6) yes
C65 C66 1.387(7) yes
O1 H1 1.044(6) no
C2 H2 0.930 no
C5 H5 0.930 no
C7 H7 0.930 no
C8 H8 0.930 no
C9 H9 0.930 no
C10 H10 0.930 no
C12 H12 0.930 no
C13 H13 0.930 no
C14 H14 0.930 no
C15 H15 0.930 no
C17 H17 0.930 no
C18 H18 0.930 no
C20 H20 0.930 no
C21 H21 0.930 no
C23 H23 0.930 no
C24 H24 0.930 no
C26 H26 0.930 no
C27 H27 0.930 no
C29 H29 0.930 no
C30 H30 0.930 no
C31 H31 0.930 no
C32 H32 0.930 no
C33 H33 0.930 no
C35 H35 0.930 no
C38 H38 0.930 no
C40 H40 0.930 no
C41 H41 0.930 no
C42 H42 0.930 no
C43 H43 0.930 no
C45 H45 0.930 no
C46 H46 0.930 no
C47 H47 0.930 no
C48 H48 0.930 no
C50 H50 0.930 no
C51 H51 0.930 no
C53 H53 0.930 no
C54 H54 0.930 no
C56 H56 0.930 no
C57 H57 0.930 no
C59 H59 0.930 no
C60 H60 0.930 no
C62 H62 0.930 no
C63 H63 0.930 no
C64 H64 0.930 no
C65 H65 0.930 no
C66 H66 0.930 no
C67 H67A 0.960 no
C67 H67B 0.960 no
C67 H67C 0.960 no

loop_
_geom_contact_atom_site_label_1
_geom_contact_atom_site_label_2
_geom_contact_distance
_geom_contact_publ_flag
_geom_contact_site_symmetry_2
N1 C1 2.768(6) no .
N1 C43 3.381(6) no .
N1 C45 3.491(6) no .
N2 C14 2.777(5) no .
N2 C39 3.558(5) no .
N2 C43 3.531(5) no .
N3 C8 2.793(6) no .
N3 C45 3.596(6) no .
N4 C10 3.255(6) no .
N4 C12 3.215(5) no .
N4 C34 2.794(6) no .
N5 C11 3.553(5) no .
N5 C12 3.493(5) no .
N5 C41 2.776(6) no .
N6 C10 3.552(5) no .
N6 C47 2.772(6) no .
C2 C4 2.751(6) no .
C2 C7 3.092(5) no .
C2 C21 3.011(6) no .
C3 C5 2.750(5) no .
C5 C15 3.106(6) no .
C5 C17 3.044(6) no .
C6 C9 2.716(6) no .
C7 C10 2.730(7) no .
C11 C13 2.748(6) no .
C12 C15 2.738(6) no .
C16 C19 2.822(6) no .
C17 C20 2.773(6) no .
C18 C21 2.767(6) no .
C18 C23 3.036(6) no .
C20 C27 3.036(6) no .
C22 C25 2.846(6) no .
C23 C26 2.753(6) no .
C24 C27 2.748(5) no .
C24 C29 2.976(6) no .
C26 C33 2.994(6) no .
C28 C31 2.811(7) no .
C29 C32 2.748(7) no .
C30 C33 2.763(6) no .
C35 C37 2.748(6) no .
C35 C40 3.054(6) no .
C35 C54 3.018(6) no .
C36 C38 2.742(6) no .
C38 C48 3.040(6) no .
C38 C50 2.967(6) no .
C39 C42 2.737(6) no .
C40 C43 2.722(7) no .
C44 C46 2.730(6) no .
C45 C48 2.730(6) no .
C49 C52 2.833(6) no .
C50 C53 2.771(6) no .
C51 C54 2.752(6) no .
C51 C56 2.988(6) no .
C53 C60 3.056(7) no .
C55 C58 2.833(6) no .
C56 C59 2.753(6) no .
C57 C60 2.754(5) no .
C57 C62 2.994(6) no .
C59 C66 2.997(7) no .
C61 C64 2.792(7) no .
C62 C65 2.758(7) no .
C63 C66 2.752(6) no .
F1 C17 3.538(5) no 2_756
F1 C45 3.447(6) no .
F2 O1 2.813(7) no .
F2 C5 3.282(5) no 2_756
F2 C17 3.323(5) no 2_756
F2 C62 3.581(5) no 2_656
F2 C67 3.439(7) no .
F3 C13 3.467(5) no 4_554
F3 C14 3.384(6) no 4_554
F3 C27 3.502(5) no 3_756
F3 C64 3.348(6) no 4_654
F4 C26 3.331(5) no 3_756
F4 C45 3.405(6) no .
F4 C46 3.247(6) no .
F5 C9 3.449(7) no .
F5 C10 2.987(6) no .
F5 C30 3.590(6) no 1_455
F6 C8 3.152(5) no 3_656
F6 C9 3.502(6) no 3_656
F6 C29 3.348(6) no 1_455
F6 C30 3.574(6) no 1_455
F6 C40 3.414(6) no 2_656
F7 C29 3.562(5) no 1_455
F7 C40 3.168(6) no 2_656
F7 C41 3.133(6) no 2_656
F7 C48 3.435(6) no 2_646
F7 C50 3.472(6) no .
F8 C34 3.470(5) no .
F8 C35 3.578(5) no 2_656
F8 C37 3.569(5) no .
F8 C38 3.009(5) no .
F8 C40 3.310(5) no 2_656
F8 C50 3.318(6) no .
O1 F2 2.813(7) no .
O1 C42 3.513(7) no 1_565
O1 C43 3.218(7) no 1_565
O1 C57 3.370(6) no 2_656
C5 F2 3.282(5) no 2_746
C6 C56 3.572(6) no 2_646
C6 C57 3.407(6) no 2_646
C7 C25 3.536(6) no 3_756
C7 C26 3.359(6) no 3_756
C7 C28 3.598(6) no 3_756
C7 C56 3.561(6) no 2_646
C7 C57 3.257(6) no 2_646
C7 C58 3.343(6) no 2_646
C8 F6 3.152(5) no 3_656
C8 C28 3.293(6) no 3_756
C8 C29 3.321(6) no 3_756
C9 F5 3.449(7) no .
C9 F6 3.502(6) no 3_656
C9 C29 3.550(6) no 3_756
C9 C30 3.499(6) no 3_756
C9 C31 3.526(7) no 3_756
C10 F5 2.987(6) no .
C12 C23 3.454(6) no 2_756
C12 C24 3.528(6) no 2_756
C13 F3 3.467(5) no 4_555
C13 C22 3.523(6) no 2_756
C13 C26 3.582(6) no 2_756
C13 C27 3.379(6) no 2_756
C13 C61 3.413(6) no 3_657
C13 C66 3.565(6) no 3_657
C14 F3 3.384(6) no 4_555
C14 C63 3.515(6) no 3_657
C14 C64 3.502(6) no 3_657
C16 C67 3.496(7) no 2_746
C17 F1 3.538(5) no 2_746
C17 F2 3.323(5) no 2_746
C20 C65 3.556(6) no 4_654
C21 C63 3.491(6) no 2_646
C22 C13 3.523(6) no 2_746
C23 C12 3.454(6) no 2_746
C23 C44 3.574(5) no 2_746
C24 C12 3.528(6) no 2_746
C24 C44 3.462(5) no 2_746
C24 C48 3.569(5) no 2_746
C25 C7 3.536(6) no 3_756
C26 F4 3.331(5) no 3_756
C26 C7 3.359(6) no 3_756
C26 C13 3.582(6) no 2_746
C27 F3 3.502(5) no 3_756
C27 C13 3.379(6) no 2_746
C28 C7 3.598(6) no 3_756
C28 C8 3.293(6) no 3_756
C29 F6 3.348(6) no 1_655
C29 F7 3.562(5) no 1_655
C29 C8 3.321(6) no 3_756
C29 C9 3.550(6) no 3_756
C30 F5 3.590(6) no 1_655
C30 F6 3.574(6) no 1_655
C30 C9 3.499(6) no 3_756
C31 C9 3.526(7) no 3_756
C32 C53 3.462(7) no 4_644
C34 F8 3.470(5) no .
C35 F8 3.578(5) no 2_646
C37 F8 3.569(5) no .
C38 F8 3.009(5) no .
C40 F6 3.414(6) no 2_646
C40 F7 3.168(6) no 2_646
C40 F8 3.310(5) no 2_646
C40 B2 3.519(8) no 2_646
C41 F7 3.133(6) no 2_646
C41 C47 3.579(6) no 1_545
C42 O1 3.513(7) no 1_545
C42 C47 3.444(6) no 1_545
C43 O1 3.218(7) no 1_545
C43 C56 3.540(6) no 2_646
C44 C23 3.574(5) no 2_756
C44 C24 3.462(5) no 2_756
C45 F1 3.447(6) no .
C45 F4 3.405(6) no .
C46 F4 3.247(6) no .
C46 C56 3.562(6) no 2_656
C47 C41 3.579(6) no 1_565
C47 C42 3.444(6) no 1_565
C47 C52 3.526(6) no 2_656
C47 C56 3.545(6) no 2_656
C48 F7 3.435(6) no 2_656
C48 C24 3.569(5) no 2_756
C50 F7 3.472(6) no .
C50 F8 3.318(6) no .
C52 C47 3.526(6) no 2_646
C53 C32 3.462(7) no 4_445
C56 C6 3.572(6) no 2_656
C56 C7 3.561(6) no 2_656
C56 C43 3.540(6) no 2_656
C56 C46 3.562(6) no 2_646
C56 C47 3.545(6) no 2_646
C57 O1 3.370(6) no 2_646
C57 C6 3.407(6) no 2_656
C57 C7 3.257(6) no 2_656
C58 C7 3.343(6) no 2_656
C61 C13 3.413(6) no 3_657
C62 F2 3.581(5) no 2_646
C63 C14 3.515(6) no 3_657
C63 C21 3.491(6) no 2_656
C64 F3 3.348(6) no 4_455
C64 C14 3.502(6) no 3_657
C65 C20 3.556(6) no 4_455
C66 C13 3.565(6) no 3_657
C67 F2 3.439(7) no .
C67 C16 3.496(7) no 2_756
B2 C40 3.519(8) no 2_656
Co1 H10 3.1193 no .
Co1 H12 3.1251 no .
Co1 H43 3.2273 no .
Co1 H45 3.2644 no .
N1 H2 3.2077 no .
N1 H5 3.2140 no .
N1 H43 2.9276 no .
N1 H45 3.0521 no .
N2 H13 3.2438 no .
N2 H15 3.2453 no .
N2 H43 3.5563 no .
N3 H7 3.2408 no .
N3 H9 3.2181 no .
N4 H10 2.7823 no .
N4 H12 2.7415 no .
N4 H35 3.2281 no .
N4 H38 3.2286 no .
N5 H12 3.5437 no .
N5 H40 3.2331 no .
N5 H42 3.2321 no .
N6 H10 3.5386 no .
N6 H46 3.2155 no .
N6 H48 3.2274 no .
C1 H17 2.6694 no .
C1 H21 2.6419 no .
C2 H5 3.2485 no .
C2 H7 2.8428 no .
C2 H21 2.7661 no .
C3 H7 2.7268 no .
C3 H43 3.3921 no .
C3 H45 3.3641 no .
C4 H15 2.7320 no .
C4 H43 3.1583 no .
C5 H2 3.2464 no .
C5 H15 2.8569 no .
C5 H17 2.8218 no .
C6 H2 2.7578 no .
C6 H8 3.2402 no .
C6 H10 3.1547 no .
C7 H2 2.8497 no .
C7 H9 3.2163 no .
C8 H10 3.2238 no .
C9 H7 3.2163 no .
C10 H8 3.2385 no .
C11 H5 2.7777 no .
C11 H12 3.1632 no .
C11 H14 3.2266 no .
C11 H43 3.4914 no .
C12 H14 3.2257 no .
C13 H15 3.2433 no .
C14 H12 3.2157 no .
C15 H5 2.8698 no .
C15 H13 3.2456 no .
C16 H2 2.6626 no .
C16 H5 2.6726 no .
C16 H18 3.2508 no .
C16 H20 3.2508 no .
C17 H5 2.8220 no .
C17 H21 3.2418 no .
C18 H20 3.2410 no .
C18 H23 2.7950 no .
C19 H17 3.2646 no .
C19 H21 3.2539 no .
C19 H23 2.6611 no .
C19 H27 2.6685 no .
C20 H18 3.2407 no .
C20 H27 2.7963 no .
C21 H2 2.7819 no .
C21 H17 3.2438 no .
C22 H18 2.6712 no .
C22 H20 2.6514 no .
C22 H24 3.2543 no .
C22 H26 3.2552 no .
C23 H18 2.7957 no .
C23 H27 3.2244 no .
C24 H26 3.2229 no .
C24 H29 2.6718 no .
C25 H23 3.2529 no .
C25 H27 3.2576 no .
C25 H29 2.6605 no .
C25 H33 2.6769 no .
C26 H24 3.2218 no .
C26 H33 2.7180 no .
C27 H20 2.7950 no .
C27 H23 3.2237 no .
C28 H24 2.6664 no .
C28 H26 2.6733 no .
C28 H30 3.2749 no .
C28 H32 3.2438 no .
C29 H24 2.6812 no .
C29 H31 3.2370 no .
C29 H33 3.2286 no .
C30 H32 3.2203 no .
C31 H29 3.2283 no .
C31 H33 3.2351 no .
C32 H30 3.2241 no .
C33 H26 2.7012 no .
C33 H29 3.2260 no .
C33 H31 3.2406 no .
C34 H50 2.6648 no .
C34 H54 2.6646 no .
C35 H38 3.2361 no .
C35 H40 2.7854 no .
C35 H54 2.7537 no .
C36 H10 3.2717 no .
C36 H12 3.0696 no .
C36 H40 2.7194 no .
C37 H10 3.1388 no .
C37 H12 3.1816 no .
C37 H48 2.7151 no .
C38 H35 3.2372 no .
C38 H48 2.7692 no .
C38 H50 2.7031 no .
C39 H12 3.4867 no .
C39 H35 2.7417 no .
C39 H41 3.2327 no .
C39 H43 3.1496 no .
C40 H35 2.7917 no .
C40 H42 3.2380 no .
C41 H43 3.2057 no .
C42 H40 3.2342 no .
C43 H41 3.2188 no .
C44 H10 3.5040 no .
C44 H38 2.7261 no .
C44 H45 3.1543 no .
C44 H47 3.2308 no .
C45 H47 3.2320 no .
C46 H48 3.2373 no .
C47 H45 3.2232 no .
C48 H38 2.7688 no .
C48 H46 3.2368 no .
C49 H35 2.6851 no .
C49 H38 2.6410 no .
C49 H51 3.2416 no .
C49 H53 3.2583 no .
C50 H38 2.6922 no .
C50 H54 3.2420 no .
C51 H53 3.2276 no .
C51 H56 2.7163 no .
C52 H50 3.2649 no .
C52 H54 3.2543 no .
C52 H56 2.6337 no .
C52 H60 2.6873 no .
C53 H51 3.2240 no .
C53 H60 2.8269 no .
C54 H35 2.7773 no .
C54 H50 3.2445 no .
C55 H51 2.6551 no .
C55 H53 2.6609 no .
C55 H57 3.2583 no .
C55 H59 3.2530 no .
C56 H51 2.7407 no .
C56 H60 3.2276 no .
C57 H59 3.2233 no .
C57 H62 2.7360 no .
C58 H56 3.2463 no .
C58 H60 3.2497 no .
C58 H62 2.6631 no .
C58 H66 2.6520 no .
C59 H57 3.2226 no .
C59 H66 2.7229 no .
C60 H53 2.8001 no .
C60 H56 3.2255 no .
C61 H57 2.6593 no .
C61 H59 2.6675 no .
C61 H63 3.2481 no .
C61 H65 3.2470 no .
C62 H57 2.7080 no .
C62 H64 3.2368 no .
C62 H66 3.2265 no .
C63 H65 3.2176 no .
C64 H62 3.2328 no .
C64 H66 3.2287 no .
C65 H63 3.2163 no .
C66 H59 2.7502 no .
C66 H62 3.2265 no .
C66 H64 3.2351 no .
H1 H67A 2.7764 no .
H1 H67B 2.1914 no .
H1 H67C 2.3588 no .
H2 H7 2.3404 no .
H2 H21 2.3977 no .
H5 H15 2.3612 no .
H5 H17 2.4579 no .
H7 H8 2.3393 no .
H8 H9 2.3108 no .
H9 H10 2.3051 no .
H12 H13 2.3222 no .
H13 H14 2.3208 no .
H14 H15 2.3251 no .
H17 H18 2.3066 no .
H18 H23 2.4071 no .
H20 H21 2.2933 no .
H20 H27 2.4037 no .
H23 H24 2.2818 no .
H24 H29 2.1633 no .
H26 H27 2.2935 no .
H26 H33 2.2164 no .
H29 H30 2.3111 no .
H30 H31 2.3104 no .
H31 H32 2.3156 no .
H32 H33 2.2915 no .
H35 H40 2.2636 no .
H35 H54 2.3366 no .
H38 H48 2.2405 no .
H38 H50 2.2493 no .
H40 H41 2.3353 no .
H41 H42 2.3173 no .
H42 H43 2.3086 no .
H45 H46 2.3019 no .
H46 H47 2.3352 no .
H47 H48 2.3301 no .
H50 H51 2.2880 no .
H51 H56 2.3216 no .
H53 H54 2.2970 no .
H53 H60 2.3943 no .
H56 H57 2.2877 no .
H57 H62 2.2618 no .
H59 H60 2.2979 no .
H59 H66 2.3092 no .
H62 H63 2.3061 no .
H63 H64 2.3070 no .
H64 H65 2.3065 no .
H65 H66 2.3090 no .
F1 H17 2.7425 no 2_756
F1 H18 3.5323 no 2_756
F1 H26 3.2266 no 3_756
F1 H27 3.5166 no 3_756
F1 H45 2.5585 no .
F1 H67B 3.1127 no 2_746
F2 H1 1.786(3) no .
F2 H5 2.3565 no 2_756
F2 H15 2.7707 no 2_756
F2 H17 2.7720 no 2_756
F2 H62 2.7616 no 2_656
F2 H67B 3.3150 no .
F2 H67C 3.5226 no .
F3 H13 2.9313 no 4_554
F3 H14 2.7412 no 4_554
F3 H15 2.8600 no 2_756
F3 H26 3.5661 no 3_756
F3 H27 2.9115 no 3_756
F3 H62 3.4450 no 2_656
F3 H64 2.6375 no 4_654
F4 H1 3.098(3) no .
F4 H13 2.7234 no 4_554
F4 H26 2.7315 no 3_756
F4 H33 3.0114 no 3_756
F4 H45 2.8845 no .
F4 H46 2.5901 no .
F4 H62 3.1267 no 2_656
F5 H9 3.1011 no .
F5 H10 2.1508 no .
F5 H29 3.2995 no 1_455
F5 H30 2.8710 no 1_455
F5 H50 3.5846 no 2_646
F6 H8 2.3691 no 3_656
F6 H9 3.0795 no 3_656
F6 H29 2.8910 no 1_455
F6 H30 3.3360 no 1_455
F6 H31 3.0065 no 3_756
F6 H40 2.6063 no 2_656
F6 H41 3.3848 no 2_656
F7 H24 3.4018 no 1_455
F7 H29 2.6902 no 1_455
F7 H38 3.3534 no 2_646
F7 H40 2.7328 no 2_656
F7 H41 2.6589 no 2_656
F7 H48 2.6651 no 2_646
F7 H50 3.2304 no .
F8 H31 3.4888 no 3_756
F8 H35 2.7560 no 2_656
F8 H38 2.8376 no .
F8 H40 2.5187 no 2_656
F8 H48 3.5177 no .
F8 H50 2.5696 no .
O1 H42 3.0703 no 1_565
O1 H43 2.4408 no 1_565
O1 H46 3.4949 no .
O1 H57 2.5463 no 2_656
O1 H62 3.0858 no 2_656
N2 H18 3.3397 no 2_756
N3 H51 3.4184 no 2_646
N5 H51 3.2087 no 2_646
N5 H56 3.1712 no 2_646
N6 H18 3.5043 no 2_756
N6 H23 3.0160 no 2_756
N6 H32 3.5124 no 3_756
C1 H67A 3.5841 no 1_545
C1 H67B 3.5133 no 2_746
C1 H67C 3.3679 no 2_746
C2 H57 3.2197 no 2_646
C3 H26 3.5958 no 3_756
C3 H57 3.2507 no 2_646
C4 H67A 3.1603 no 1_545
C5 H67A 2.9828 no 1_545
C5 H67B 3.5033 no 1_545
C5 H67B 3.1985 no 2_746
C5 H67C 3.5698 no 2_746
C6 H26 3.3819 no 3_756
C6 H57 3.3781 no 2_646
C7 H26 3.1921 no 3_756
C7 H57 3.5058 no 2_646
C8 H29 3.5229 no 3_756
C9 H30 3.4519 no 1_455
C9 H51 3.3766 no 2_646
C10 H51 2.9565 no 2_646
C11 H18 3.1775 no 2_756
C11 H67A 3.5212 no 1_545
C12 H59 3.3727 no 3_657
C14 H63 2.9398 no 1_655
C15 H18 3.5092 no 2_756
C15 H63 3.0580 no 1_655
C16 H63 3.4489 no 2_646
C16 H67B 3.4941 no 2_746
C16 H67C 2.6969 no 2_746
C17 H63 3.4714 no 2_646
C17 H67B 3.1552 no 1_545
C17 H67C 2.9481 no 2_746
C18 H63 3.4290 no 2_646
C18 H67C 3.2693 no 2_746
C19 H63 3.3644 no 2_646
C19 H67C 3.3770 no 2_746
C20 H20 3.1210 no 3_756
C20 H21 3.2745 no 3_756
C20 H63 3.3236 no 2_646
C20 H64 3.4030 no 2_646
C20 H64 3.3834 no 4_654
C20 H65 3.2142 no 4_654
C20 H67C 3.1330 no 2_746
C21 H20 3.0104 no 3_756
C21 H27 3.5751 no 3_756
C21 H63 3.3679 no 2_646
C21 H64 3.3660 no 4_654
C21 H67C 2.7927 no 2_746
C23 H12 3.3539 no 2_746
C23 H41 3.1127 no 2_756
C23 H42 3.0704 no 2_756
C24 H12 3.0777 no 2_746
C24 H41 2.9680 no 2_756
C25 H7 3.3602 no 3_756
C25 H8 3.5557 no 3_756
C25 H12 3.3003 no 2_746
C25 H13 3.5532 no 2_746
C26 H7 3.0390 no 3_756
C26 H13 3.0794 no 2_746
C27 H7 3.4962 no 3_756
C27 H13 3.1231 no 2_746
C27 H21 3.4391 no 3_756
C28 H8 3.3221 no 3_756
C29 H8 3.0895 no 3_756
C29 H9 3.4750 no 3_756
C29 H38 3.3799 no 2_746
C30 H9 3.4542 no 1_655
C30 H9 3.1465 no 3_756
C31 H9 3.2732 no 3_756
C31 H53 3.0944 no 4_644
C32 H53 2.9006 no 4_644
C35 H60 3.5479 no 3_657
C36 H59 3.4865 no 3_657
C37 H24 3.0131 no 2_756
C38 H24 3.0900 no 2_756
C38 H29 3.3417 no 2_756
C39 H51 3.1309 no 2_646
C39 H59 3.2541 no 3_657
C39 H66 3.4828 no 3_657
C40 H50 3.4393 no 2_646
C40 H51 3.4351 no 2_646
C40 H59 3.1249 no 3_657
C40 H66 3.1384 no 3_657
C41 H23 3.5332 no 2_746
C41 H47 3.1656 no 1_545
C41 H66 2.8574 no 3_657
C42 H23 3.3047 no 2_746
C42 H47 3.0678 no 1_545
C42 H56 3.0411 no 2_646
C42 H65 3.1124 no 3_657
C42 H66 2.9732 no 3_657
C43 H51 3.5686 no 2_646
C43 H56 2.6925 no 2_646
C43 H65 3.2749 no 3_657
C43 H66 3.3458 no 3_657
C43 H67A 3.2657 no 1_545
C44 H23 3.0804 no 2_756
C44 H24 2.8567 no 2_756
C44 H32 3.2906 no 3_756
C45 H18 3.0943 no 2_756
C45 H23 2.9889 no 2_756
C45 H32 3.3903 no 3_756
C45 H33 3.0700 no 3_756
C46 H23 3.0411 no 2_756
C46 H32 3.0859 no 3_756
C46 H33 3.0236 no 3_756
C46 H42 3.2986 no 1_565
C46 H56 3.3738 no 2_656
C47 H23 3.1151 no 2_756
C47 H32 2.8558 no 3_756
C47 H41 3.4214 no 1_565
C47 H42 3.1899 no 1_565
C47 H56 3.1711 no 2_656
C48 H23 3.1402 no 2_756
C48 H24 2.8471 no 2_756
C48 H32 2.9658 no 3_756
C48 H41 3.5219 no 1_565
C49 H30 3.5328 no 2_756
C50 H30 3.2467 no 2_756
C50 H47 3.4605 no 2_646
C51 H10 3.5563 no 2_656
C51 H30 3.2659 no 2_756
C51 H47 2.8780 no 2_646
C52 H30 3.5730 no 2_756
C52 H47 2.7940 no 2_646
C53 H31 3.5998 no 4_445
C53 H32 3.0679 no 4_445
C53 H47 3.3239 no 2_646
C53 H53 3.1992 no 3_657
C53 H54 3.3716 no 3_657
C54 H31 3.5843 no 4_445
C54 H32 3.5813 no 4_445
C54 H53 3.1004 no 3_657
C54 H60 3.3532 no 3_657
C55 H46 3.5933 no 2_646
C55 H47 3.1210 no 2_646
C56 H43 3.4090 no 2_656
C56 H46 2.9581 no 2_646
C56 H47 2.9250 no 2_646
C57 H1 3.354(4) no 2_646
C57 H7 3.2669 no 2_656
C57 H43 3.5514 no 2_656
C57 H46 3.2276 no 2_646
C58 H7 3.0588 no 2_656
C58 H13 3.4633 no 3_657
C59 H7 3.5799 no 2_656
C59 H8 3.4577 no 2_656
C60 H8 3.4504 no 2_656
C60 H54 3.4096 no 3_657
C61 H2 3.2637 no 2_656
C61 H7 3.1880 no 2_656
C61 H13 3.2003 no 3_657
C62 H1 3.439(5) no 2_646
C62 H2 3.2022 no 2_656
C62 H13 3.3861 no 3_657
C62 H14 3.3489 no 3_657
C63 H2 3.5739 no 2_656
C63 H14 3.1801 no 1_455
C63 H14 3.0974 no 3_657
C63 H15 3.5290 no 1_455
C64 H14 3.3448 no 3_657
C64 H20 3.1195 no 4_455
C65 H20 3.1555 no 4_455
C65 H67A 3.3893 no 3_667
C65 H67C 3.5828 no 3_667
C66 H7 3.2550 no 2_656
C67 H5 3.3868 no 2_756
C67 H17 3.2153 no 1_565
C67 H42 3.5346 no 1_565
C67 H43 2.9213 no 1_565
C67 H65 3.1001 no 3_667
B1 H1 2.945(6) no .
B1 H5 3.4540 no 2_756
B1 H13 3.3832 no 4_554
B1 H15 3.3710 no 2_756
B1 H17 3.3209 no 2_756
B1 H26 3.3385 no 3_756
B1 H27 3.5276 no 3_756
B1 H45 3.2324 no .
B1 H46 3.4945 no .
B1 H62 3.2911 no 2_656
B2 H10 3.3940 no .
B2 H29 3.1043 no 1_455
B2 H30 3.5032 no 1_455
B2 H31 3.5997 no 3_756
B2 H40 2.7698 no 2_656
B2 H41 3.5361 no 2_656
B2 H50 3.4335 no .
H1 F2 1.786(3) no .
H1 F4 3.098(3) no .
H1 C57 3.354(4) no 2_656
H1 C62 3.439(5) no 2_656
H1 B1 2.945(6) no .
H1 H5 3.0601 no 2_756
H1 H17 3.5141 no 2_756
H1 H43 3.3845 no 1_565
H1 H46 3.2220 no .
H1 H57 2.6161 no 2_656
H1 H62 2.5136 no 2_656
H2 C61 3.2637 no 2_646
H2 C62 3.2022 no 2_646
H2 C63 3.5739 no 2_646
H2 H26 3.5013 no 3_756
H2 H27 3.2798 no 3_756
H2 H57 3.2130 no 2_646
H2 H62 3.4276 no 2_646
H5 F2 2.3565 no 2_746
H5 C67 3.3868 no 2_746
H5 B1 3.4540 no 2_746
H5 H1 3.0601 no 2_746
H5 H67A 2.9987 no 1_545
H5 H67B 3.3990 no 1_545
H5 H67B 2.8498 no 2_746
H5 H67C 3.2475 no 2_746
H7 C25 3.3602 no 3_756
H7 C26 3.0390 no 3_756
H7 C27 3.4962 no 3_756
H7 C57 3.2669 no 2_646
H7 C58 3.0588 no 2_646
H7 C59 3.5799 no 2_646
H7 C61 3.1880 no 2_646
H7 C66 3.2550 no 2_646
H7 H26 3.0495 no 3_756
H7 H57 3.4608 no 2_646
H7 H66 3.1428 no 2_646
H8 F6 2.3691 no 3_656
H8 C25 3.5557 no 3_756
H8 C28 3.3221 no 3_756
H8 C29 3.0895 no 3_756
H8 C59 3.4577 no 2_646
H8 C60 3.4504 no 2_646
H8 H29 3.0488 no 3_756
H8 H40 3.5175 no 4_544
H8 H41 3.3950 no 4_544
H9 F5 3.1011 no .
H9 F6 3.0795 no 3_656
H9 C29 3.4750 no 3_756
H9 C30 3.4542 no 1_455
H9 C30 3.1465 no 3_756
H9 C31 3.2732 no 3_756
H9 H30 2.6953 no 1_455
H9 H30 3.3664 no 3_756
H9 H31 3.5016 no 1_455
H9 H31 3.5408 no 3_756
H9 H51 3.5657 no 2_646
H10 F5 2.1508 no .
H10 C51 3.5563 no 2_646
H10 B2 3.3940 no .
H10 H51 2.8772 no 2_646
H12 C23 3.3539 no 2_756
H12 C24 3.0777 no 2_756
H12 C25 3.3003 no 2_756
H12 H24 3.2833 no 2_756
H12 H59 3.0083 no 3_657
H13 F3 2.9313 no 4_555
H13 F4 2.7234 no 4_555
H13 C25 3.5532 no 2_756
H13 C26 3.0794 no 2_756
H13 C27 3.1231 no 2_756
H13 C58 3.4633 no 3_657
H13 C61 3.2003 no 3_657
H13 C62 3.3861 no 3_657
H13 B1 3.3832 no 4_555
H13 H26 3.2666 no 2_756
H13 H27 3.3382 no 2_756
H13 H59 3.4381 no 3_657
H13 H62 3.5557 no 3_657
H14 F3 2.7412 no 4_555
H14 C62 3.3489 no 3_657
H14 C63 3.1801 no 1_655
H14 C63 3.0974 no 3_657
H14 C64 3.3448 no 3_657
H14 H14 2.9448 no 3_757
H14 H63 2.5649 no 1_655
H14 H63 3.2960 no 3_657
H14 H64 3.4361 no 1_655
H15 F2 2.7707 no 2_746
H15 F3 2.8600 no 2_746
H15 C63 3.5290 no 1_655
H15 B1 3.3710 no 2_746
H15 H62 3.5141 no 1_655
H15 H63 2.8036 no 1_655
H15 H67A 3.5049 no 1_545
H17 F1 2.7425 no 2_746
H17 F2 2.7720 no 2_746
H17 C67 3.2153 no 1_545
H17 B1 3.3209 no 2_746
H17 H1 3.5141 no 2_746
H17 H67A 3.2581 no 1_545
H17 H67B 2.4085 no 1_545
H17 H67C 3.4307 no 2_746
H18 F1 3.5323 no 2_746
H18 N2 3.3397 no 2_746
H18 N6 3.5043 no 2_746
H18 C11 3.1775 no 2_746
H18 C15 3.5092 no 2_746
H18 C45 3.0943 no 2_746
H18 H45 2.8771 no 2_746
H20 C20 3.1210 no 3_756
H20 C21 3.0104 no 3_756
H20 C64 3.1195 no 4_654
H20 C65 3.1555 no 4_654
H20 H20 2.6361 no 3_756
H20 H21 2.4152 no 3_756
H20 H64 3.2319 no 2_646
H20 H64 2.9877 no 4_654
H20 H65 3.0581 no 4_654
H21 C20 3.2745 no 3_756
H21 C27 3.4391 no 3_756
H21 H20 2.4152 no 3_756
H21 H27 2.6484 no 3_756
H21 H64 2.9547 no 4_654
H21 H67C 3.2027 no 2_746
H23 N6 3.0160 no 2_746
H23 C41 3.5332 no 2_756
H23 C42 3.3047 no 2_756
H23 C44 3.0804 no 2_746
H23 C45 2.9889 no 2_746
H23 C46 3.0411 no 2_746
H23 C47 3.1151 no 2_746
H23 C48 3.1402 no 2_746
H23 H41 3.0362 no 2_756
H23 H42 2.5755 no 2_756
H23 H45 3.4764 no 2_746
H23 H46 3.5441 no 2_746
H24 F7 3.4018 no 1_655
H24 C37 3.0131 no 2_746
H24 C38 3.0900 no 2_746
H24 C44 2.8567 no 2_746
H24 C48 2.8471 no 2_746
H24 H12 3.2833 no 2_746
H24 H38 2.9231 no 2_746
H24 H41 2.7870 no 2_756
H24 H48 2.8409 no 2_746
H26 F1 3.2266 no 3_756
H26 F3 3.5661 no 3_756
H26 F4 2.7315 no 3_756
H26 C3 3.5958 no 3_756
H26 C6 3.3819 no 3_756
H26 C7 3.1921 no 3_756
H26 B1 3.3385 no 3_756
H26 H2 3.5013 no 3_756
H26 H7 3.0495 no 3_756
H26 H13 3.2666 no 2_746
H26 H45 3.3410 no 3_756
H27 F1 3.5166 no 3_756
H27 F3 2.9115 no 3_756
H27 C21 3.5751 no 3_756
H27 B1 3.5276 no 3_756
H27 H2 3.2798 no 3_756
H27 H13 3.3382 no 2_746
H27 H21 2.6484 no 3_756
H27 H64 3.0695 no 2_646
H29 F5 3.2995 no 1_655
H29 F6 2.8910 no 1_655
H29 F7 2.6902 no 1_655
H29 C8 3.5229 no 3_756
H29 C38 3.3417 no 2_746
H29 B2 3.1043 no 1_655
H29 H8 3.0488 no 3_756
H29 H38 2.8358 no 2_746
H29 H41 3.4168 no 2_756
H29 H48 3.5794 no 2_746
H30 F5 2.8710 no 1_655
H30 F6 3.3360 no 1_655
H30 C9 3.4519 no 1_655
H30 C49 3.5328 no 2_746
H30 C50 3.2467 no 2_746
H30 C51 3.2659 no 2_746
H30 C52 3.5730 no 2_746
H30 B2 3.5032 no 1_655
H30 H9 2.6953 no 1_655
H30 H9 3.3664 no 3_756
H30 H50 3.5531 no 2_746
H30 H51 3.5845 no 2_746
H31 F6 3.0065 no 3_756
H31 F8 3.4888 no 3_756
H31 C53 3.5998 no 4_644
H31 C54 3.5843 no 4_644
H31 B2 3.5997 no 3_756
H31 H9 3.5016 no 1_655
H31 H9 3.5408 no 3_756
H31 H53 3.0835 no 4_644
H31 H54 3.0459 no 4_644
H32 N6 3.5124 no 3_756
H32 C44 3.2906 no 3_756
H32 C45 3.3903 no 3_756
H32 C46 3.0859 no 3_756
H32 C47 2.8558 no 3_756
H32 C48 2.9658 no 3_756
H32 C53 3.0679 no 4_644
H32 C54 3.5813 no 4_644
H32 H46 3.5382 no 3_756
H32 H47 3.2000 no 3_756
H32 H48 3.3578 no 3_756
H32 H53 2.7438 no 4_644
H33 F4 3.0114 no 3_756
H33 C45 3.0700 no 3_756
H33 C46 3.0236 no 3_756
H33 H45 3.0879 no 3_756
H33 H46 3.0296 no 3_756
H35 F8 2.7560 no 2_646
H35 H50 3.5084 no 2_646
H35 H59 3.5303 no 3_657
H35 H60 3.1376 no 3_657
H38 F7 3.3534 no 2_656
H38 F8 2.8376 no .
H38 C29 3.3799 no 2_756
H38 H24 2.9231 no 2_756
H38 H29 2.8358 no 2_756
H40 F6 2.6063 no 2_646
H40 F7 2.7328 no 2_646
H40 F8 2.5187 no 2_646
H40 B2 2.7698 no 2_646
H40 H8 3.5175 no 4_545
H40 H50 3.2561 no 2_646
H40 H59 3.1106 no 3_657
H40 H66 3.5844 no 3_657
H41 F6 3.3848 no 2_646
H41 F7 2.6589 no 2_646
H41 C23 3.1127 no 2_746
H41 C24 2.9680 no 2_746
H41 C47 3.4214 no 1_545
H41 C48 3.5219 no 1_545
H41 B2 3.5361 no 2_646
H41 H8 3.3950 no 4_545
H41 H23 3.0362 no 2_746
H41 H24 2.7870 no 2_746
H41 H29 3.4168 no 2_746
H41 H47 3.2063 no 1_545
H41 H48 3.3909 no 1_545
H41 H66 3.1647 no 3_657
H42 O1 3.0703 no 1_545
H42 C23 3.0704 no 2_746
H42 C46 3.2986 no 1_545
H42 C47 3.1899 no 1_545
H42 C67 3.5346 no 1_545
H42 H23 2.5755 no 2_746
H42 H46 3.2435 no 1_545
H42 H47 3.0523 no 1_545
H42 H56 3.2740 no 2_646
H42 H65 2.9683 no 3_657
H42 H66 3.3350 no 3_657
H42 H67A 3.5349 no 1_545
H42 H67C 3.3486 no 1_545
H43 O1 2.4408 no 1_545
H43 C56 3.4090 no 2_646
H43 C57 3.5514 no 2_646
H43 C67 2.9213 no 1_545
H43 H1 3.3845 no 1_545
H43 H56 2.7080 no 2_646
H43 H57 2.9990 no 2_646
H43 H65 3.2311 no 3_657
H43 H67A 2.5224 no 1_545
H43 H67C 3.3620 no 1_545
H45 F1 2.5585 no .
H45 F4 2.8845 no .
H45 B1 3.2324 no .
H45 H18 2.8771 no 2_756
H45 H23 3.4764 no 2_756
H45 H26 3.3410 no 3_756
H45 H33 3.0879 no 3_756
H46 F4 2.5901 no .
H46 O1 3.4949 no .
H46 C55 3.5933 no 2_656
H46 C56 2.9581 no 2_656
H46 C57 3.2276 no 2_656
H46 B1 3.4945 no .
H46 H1 3.2220 no .
H46 H23 3.5441 no 2_756
H46 H32 3.5382 no 3_756
H46 H33 3.0296 no 3_756
H46 H42 3.2435 no 1_565
H46 H56 2.8799 no 2_656
H46 H57 3.3176 no 2_656
H47 C41 3.1656 no 1_565
H47 C42 3.0678 no 1_565
H47 C50 3.4605 no 2_656
H47 C51 2.8780 no 2_656
H47 C52 2.7940 no 2_656
H47 C53 3.3239 no 2_656
H47 C55 3.1210 no 2_656
H47 C56 2.9250 no 2_656
H47 H32 3.2000 no 3_756
H47 H41 3.2063 no 1_565
H47 H42 3.0523 no 1_565
H47 H51 3.0933 no 2_656
H47 H56 2.4622 no 2_656
H48 F7 2.6651 no 2_656
H48 F8 3.5177 no .
H48 H24 2.8409 no 2_756
H48 H29 3.5794 no 2_756
H48 H32 3.3578 no 3_756
H48 H41 3.3909 no 1_565
H50 F5 3.5846 no 2_656
H50 F7 3.2304 no .
H50 F8 2.5696 no .
H50 C40 3.4393 no 2_656
H50 B2 3.4335 no .
H50 H30 3.5531 no 2_756
H50 H35 3.5084 no 2_656
H50 H40 3.2561 no 2_656
H51 N3 3.4184 no 2_656
H51 N5 3.2087 no 2_656
H51 C9 3.3766 no 2_656
H51 C10 2.9565 no 2_656
H51 C39 3.1309 no 2_656
H51 C40 3.4351 no 2_656
H51 C43 3.5686 no 2_656
H51 H9 3.5657 no 2_656
H51 H10 2.8772 no 2_656
H51 H30 3.5845 no 2_756
H51 H47 3.0933 no 2_646
H53 C31 3.0944 no 4_445
H53 C32 2.9006 no 4_445
H53 C53 3.1992 no 3_657
H53 C54 3.1004 no 3_657
H53 H31 3.0835 no 4_445
H53 H32 2.7438 no 4_445
H53 H53 2.8459 no 3_657
H53 H54 2.6716 no 3_657
H54 C53 3.3716 no 3_657
H54 C60 3.4096 no 3_657
H54 H31 3.0459 no 4_445
H54 H53 2.6716 no 3_657
H54 H60 2.4868 no 3_657
H56 N5 3.1712 no 2_656
H56 C42 3.0411 no 2_656
H56 C43 2.6925 no 2_656
H56 C46 3.3738 no 2_646
H56 C47 3.1711 no 2_646
H56 H42 3.2740 no 2_656
H56 H43 2.7080 no 2_656
H56 H46 2.8799 no 2_646
H56 H47 2.4622 no 2_646
H57 O1 2.5463 no 2_646
H57 C2 3.2197 no 2_656
H57 C3 3.2507 no 2_656
H57 C6 3.3781 no 2_656
H57 C7 3.5058 no 2_656
H57 H1 2.6161 no 2_646
H57 H2 3.2130 no 2_656
H57 H7 3.4608 no 2_656
H57 H43 2.9990 no 2_656
H57 H46 3.3176 no 2_646
H59 C12 3.3727 no 3_657
H59 C36 3.4865 no 3_657
H59 C39 3.2541 no 3_657
H59 C40 3.1249 no 3_657
H59 H12 3.0083 no 3_657
H59 H13 3.4381 no 3_657
H59 H35 3.5303 no 3_657
H59 H40 3.1106 no 3_657
H60 C35 3.5479 no 3_657
H60 C54 3.3532 no 3_657
H60 H35 3.1376 no 3_657
H60 H54 2.4868 no 3_657
H62 F2 2.7616 no 2_646
H62 F3 3.4450 no 2_646
H62 F4 3.1267 no 2_646
H62 O1 3.0858 no 2_646
H62 B1 3.2911 no 2_646
H62 H1 2.5136 no 2_646
H62 H2 3.4276 no 2_656
H62 H13 3.5557 no 3_657
H62 H15 3.5141 no 1_455
H63 C14 2.9398 no 1_455
H63 C15 3.0580 no 1_455
H63 C16 3.4489 no 2_656
H63 C17 3.4714 no 2_656
H63 C18 3.4290 no 2_656
H63 C19 3.3644 no 2_656
H63 C20 3.3236 no 2_656
H63 C21 3.3679 no 2_656
H63 H14 2.5649 no 1_455
H63 H14 3.2960 no 3_657
H63 H15 2.8036 no 1_455
H64 F3 2.6375 no 4_455
H64 C20 3.4030 no 2_656
H64 C20 3.3834 no 4_455
H64 C21 3.3660 no 4_455
H64 H14 3.4361 no 1_455
H64 H20 3.2319 no 2_656
H64 H20 2.9877 no 4_455
H64 H21 2.9547 no 4_455
H64 H27 3.0695 no 2_656
H65 C20 3.2142 no 4_455
H65 C42 3.1124 no 3_657
H65 C43 3.2749 no 3_657
H65 C67 3.1001 no 3_667
H65 H20 3.0581 no 4_455
H65 H42 2.9683 no 3_657
H65 H43 3.2311 no 3_657
H65 H67A 2.6294 no 3_667
H65 H67C 2.7410 no 3_667
H66 C39 3.4828 no 3_657
H66 C40 3.1384 no 3_657
H66 C41 2.8574 no 3_657
H66 C42 2.9732 no 3_657
H66 C43 3.3458 no 3_657
H66 H7 3.1428 no 2_656
H66 H40 3.5844 no 3_657
H66 H41 3.1647 no 3_657
H66 H42 3.3350 no 3_657
H67A C1 3.5841 no 1_565
H67A C4 3.1603 no 1_565
H67A C5 2.9828 no 1_565
H67A C11 3.5212 no 1_565
H67A C43 3.2657 no 1_565
H67A C65 3.3893 no 3_667
H67A H5 2.9987 no 1_565
H67A H15 3.5049 no 1_565
H67A H17 3.2581 no 1_565
H67A H42 3.5349 no 1_565
H67A H43 2.5224 no 1_565
H67A H65 2.6294 no 3_667
H67B F1 3.1127 no 2_756
H67B F2 3.3150 no .
H67B C1 3.5133 no 2_756
H67B C5 3.5033 no 1_565
H67B C5 3.1985 no 2_756
H67B C16 3.4941 no 2_756
H67B C17 3.1552 no 1_565
H67B H5 3.3990 no 1_565
H67B H5 2.8498 no 2_756
H67B H17 2.4085 no 1_565
H67C F2 3.5226 no .
H67C C1 3.3679 no 2_756
H67C C5 3.5698 no 2_756
H67C C16 2.6969 no 2_756
H67C C17 2.9481 no 2_756
H67C C18 3.2693 no 2_756
H67C C19 3.3770 no 2_756
H67C C20 3.1330 no 2_756
H67C C21 2.7927 no 2_756
H67C C65 3.5828 no 3_667
H67C H5 3.2475 no 2_756
H67C H17 3.4307 no 2_756
H67C H21 3.2027 no 2_756
H67C H42 3.3486 no 1_565
H67C H43 3.3620 no 1_565
H67C H65 2.7410 no 3_667

loop_
_geom_hbond_atom_site_label_D
_geom_hbond_atom_site_label_H
_geom_hbond_atom_site_label_A
_geom_hbond_distance_DA
_geom_hbond_distance_DH
_geom_hbond_distance_HA
_geom_hbond_angle_DHA
_geom_hbond_publ_flag
O1 H1 F2 2.813(7) 1.044 1.786(6) 167.0(3) no

loop_
_geom_torsion_atom_site_label_1
_geom_torsion_atom_site_label_2
_geom_torsion_atom_site_label_3
_geom_torsion_atom_site_label_4
_geom_torsion
_geom_torsion_publ_flag
N1 Co1 N2 C11 -4.7(2) no
N1 Co1 N2 C12 -178.4(3) no
N2 Co1 N1 C3 179.7(3) no
N2 Co1 N1 C4 3.9(3) no
N1 Co1 N3 C6 -1.4(2) no
N1 Co1 N3 C10 178.5(3) no
N3 Co1 N1 C3 0.6(3) no
N3 Co1 N1 C4 -175.3(3) no
N1 Co1 N5 C39 176.58(18) no
N1 Co1 N5 C43 3.0(3) no
N5 Co1 N1 C3 93.9(3) no
N5 Co1 N1 C4 -81.9(3) no
N1 Co1 N6 C44 178.33(17) no
N1 Co1 N6 C45 3.2(3) no
N6 Co1 N1 C3 -86.1(3) no
N6 Co1 N1 C4 98.1(3) no
N2 Co1 N4 C36 -84.0(2) no
N2 Co1 N4 C37 94.2(2) no
N4 Co1 N2 C11 174.01(19) no
N4 Co1 N2 C12 0.2(3) no
N2 Co1 N5 C39 95.9(2) no
N2 Co1 N5 C43 -77.7(3) no
N5 Co1 N2 C11 95.7(2) no
N5 Co1 N2 C12 -78.1(3) no
N2 Co1 N6 C44 -99.33(19) no
N2 Co1 N6 C45 85.5(3) no
N6 Co1 N2 C11 -106.2(2) no
N6 Co1 N2 C12 80.0(3) no
N3 Co1 N4 C36 94.7(2) no
N3 Co1 N4 C37 -87.1(2) no
N4 Co1 N3 C6 179.9(2) no
N4 Co1 N3 C10 -0.2(3) no
N3 Co1 N5 C39 -101.6(2) no
N3 Co1 N5 C43 84.9(3) no
N5 Co1 N3 C6 -100.7(2) no
N5 Co1 N3 C10 79.2(3) no
N3 Co1 N6 C44 97.66(19) no
N3 Co1 N6 C45 -77.5(3) no
N6 Co1 N3 C6 101.2(2) no
N6 Co1 N3 C10 -78.9(3) no
N4 Co1 N5 C39 -2.84(18) no
N4 Co1 N5 C43 -176.4(3) no
N5 Co1 N4 C36 1.67(19) no
N5 Co1 N4 C37 179.9(3) no
N4 Co1 N6 C44 -2.25(17) no
N4 Co1 N6 C45 -177.4(3) no
N6 Co1 N4 C36 -178.6(3) no
N6 Co1 N4 C37 -0.30(19) no
N5 Co1 N6 C44 -1.6(4) no
N5 Co1 N6 C45 -176.8(3) no
N6 Co1 N5 C39 -3.5(5) no
N6 Co1 N5 C43 -177.1(2) no
Co1 N1 C3 C2 -176.9(3) no
Co1 N1 C3 C6 0.3(4) no
Co1 N1 C4 C5 176.3(3) no
Co1 N1 C4 C11 -2.3(4) no
C3 N1 C4 C5 0.6(6) no
C3 N1 C4 C11 -178.1(3) no
C4 N1 C3 C2 -1.1(6) no
C4 N1 C3 C6 176.1(3) no
Co1 N2 C11 C4 4.7(4) no
Co1 N2 C11 C15 -173.9(3) no
Co1 N2 C12 C13 172.8(3) no
C11 N2 C12 C13 -0.7(6) no
C12 N2 C11 C4 179.1(3) no
C12 N2 C11 C15 0.5(5) no
Co1 N3 C6 C3 1.9(4) no
Co1 N3 C6 C7 -179.9(3) no
Co1 N3 C10 C9 -179.5(3) no
C6 N3 C10 C9 0.5(6) no
C10 N3 C6 C3 -178.0(3) no
C10 N3 C6 C7 0.1(6) no
Co1 N4 C36 C35 177.8(2) no
Co1 N4 C36 C39 -0.3(4) no
Co1 N4 C37 C38 -176.3(2) no
Co1 N4 C37 C44 2.6(4) no
C36 N4 C37 C38 2.0(5) no
C36 N4 C37 C44 -179.1(3) no
C37 N4 C36 C35 -0.4(5) no
C37 N4 C36 C39 -178.6(3) no
Co1 N5 C39 C36 3.5(4) no
Co1 N5 C39 C40 -176.0(3) no
Co1 N5 C43 C42 174.3(2) no
C39 N5 C43 C42 1.0(5) no
C43 N5 C39 C36 177.8(3) no
C43 N5 C39 C40 -1.7(5) no
Co1 N6 C44 C37 4.1(4) no
Co1 N6 C44 C48 -176.7(2) no
Co1 N6 C45 C46 176.2(2) no
C44 N6 C45 C46 1.3(5) no
C45 N6 C44 C37 179.9(3) no
C45 N6 C44 C48 -0.9(5) no
C2 C1 C5 C4 -0.2(6) no
C5 C1 C2 C3 -0.4(6) no
C2 C1 C16 C17 -140.7(4) no
C2 C1 C16 C21 40.6(5) no
C16 C1 C2 C3 179.5(3) no
C5 C1 C16 C17 39.1(6) no
C5 C1 C16 C21 -139.6(4) no
C16 C1 C5 C4 180.0(3) no
C1 C2 C3 N1 1.0(6) no
C1 C2 C3 C6 -175.7(4) no
N1 C3 C6 N3 -1.5(5) no
N1 C3 C6 C7 -179.5(3) no
C2 C3 C6 N3 175.5(4) no
C2 C3 C6 C7 -2.6(6) no
N1 C4 C5 C1 0.1(6) no
N1 C4 C11 N2 -1.7(5) no
N1 C4 C11 C15 176.8(3) no
C5 C4 C11 N2 179.7(4) no
C5 C4 C11 C15 -1.8(6) no
C11 C4 C5 C1 178.5(4) no
N3 C6 C7 C8 -1.1(6) no
C3 C6 C7 C8 176.8(3) no
C6 C7 C8 C9 1.6(6) no
C7 C8 C9 C10 -1.0(6) no
C8 C9 C10 N3 0.0(6) no
N2 C11 C15 C14 -0.5(6) no
C4 C11 C15 C14 -179.0(4) no
N2 C12 C13 C14 0.9(6) no
C12 C13 C14 C15 -0.9(6) no
C13 C14 C15 C11 0.7(6) no
C1 C16 C17 C18 -178.8(3) no
C1 C16 C21 C20 179.0(3) no
C17 C16 C21 C20 0.3(6) no
C21 C16 C17 C18 -0.1(6) no
C16 C17 C18 C19 -0.2(6) no
C17 C18 C19 C20 0.3(6) no
C17 C18 C19 C22 -179.8(3) no
C18 C19 C20 C21 -0.2(6) no
C18 C19 C22 C23 -37.3(5) no
C18 C19 C22 C27 141.8(4) no
C20 C19 C22 C23 142.5(4) no
C20 C19 C22 C27 -38.3(5) no
C22 C19 C20 C21 180.0(3) no
C19 C20 C21 C16 -0.1(6) no
C19 C22 C23 C24 178.8(3) no
C19 C22 C27 C26 -178.8(3) no
C23 C22 C27 C26 0.4(6) no
C27 C22 C23 C24 -0.4(6) no
C22 C23 C24 C25 0.2(6) no
C23 C24 C25 C26 -0.1(6) no
C23 C24 C25 C28 179.1(3) no
C24 C25 C26 C27 0.1(6) no
C24 C25 C28 C29 -23.8(6) no
C24 C25 C28 C33 159.9(4) no
C26 C25 C28 C29 155.4(4) no
C26 C25 C28 C33 -20.9(6) no
C28 C25 C26 C27 -179.1(3) no
C25 C26 C27 C22 -0.3(6) no
C25 C28 C29 C30 -176.5(3) no
C25 C28 C33 C32 174.6(4) no
C29 C28 C33 C32 -1.7(6) no
C33 C28 C29 C30 -0.1(6) no
C28 C29 C30 C31 1.9(6) no
C29 C30 C31 C32 -1.9(7) no
C30 C31 C32 C33 0.1(7) no
C31 C32 C33 C28 1.8(7) no
C35 C34 C38 C37 -0.1(5) no
C38 C34 C35 C36 1.6(5) no
C35 C34 C49 C50 -149.1(4) no
C35 C34 C49 C54 31.9(5) no
C49 C34 C35 C36 -178.4(3) no
C38 C34 C49 C50 30.9(5) no
C38 C34 C49 C54 -148.1(3) no
C49 C34 C38 C37 179.9(3) no
C34 C35 C36 N4 -1.4(6) no
C34 C35 C36 C39 176.5(3) no
N4 C36 C39 N5 -2.2(5) no
N4 C36 C39 C40 177.2(3) no
C35 C36 C39 N5 179.7(3) no
C35 C36 C39 C40 -0.9(6) no
N4 C37 C38 C34 -1.7(5) no
N4 C37 C44 N6 -4.5(5) no
N4 C37 C44 C48 176.3(3) no
C38 C37 C44 N6 174.3(3) no
C38 C37 C44 C48 -4.8(6) no
C44 C37 C38 C34 179.5(3) no
N5 C39 C40 C41 1.2(6) no
C36 C39 C40 C41 -178.2(3) no
C39 C40 C41 C42 -0.1(6) no
C40 C41 C42 C43 -0.5(6) no
C41 C42 C43 N5 0.1(6) no
N6 C44 C48 C47 0.1(5) no
C37 C44 C48 C47 179.2(3) no
N6 C45 C46 C47 -0.7(6) no
C45 C46 C47 C48 -0.2(5) no
C46 C47 C48 C44 0.5(5) no
C34 C49 C50 C51 -179.7(3) no
C34 C49 C54 C53 178.9(3) no
C50 C49 C54 C53 -0.1(6) no
C54 C49 C50 C51 -0.6(5) no
C49 C50 C51 C52 0.4(6) no
C50 C51 C52 C53 0.6(6) no
C50 C51 C52 C55 -175.8(3) no
C51 C52 C53 C54 -1.4(5) no
C51 C52 C55 C56 34.5(5) no
C51 C52 C55 C60 -147.5(4) no
C53 C52 C55 C56 -141.8(4) no
C53 C52 C55 C60 36.2(6) no
C55 C52 C53 C54 175.1(3) no
C52 C53 C54 C49 1.1(6) no
C52 C55 C56 C57 179.4(3) no
C52 C55 C60 C59 -180.0(4) no
C56 C55 C60 C59 -2.0(6) no
C60 C55 C56 C57 1.4(6) no
C55 C56 C57 C58 0.7(6) no
C56 C57 C58 C59 -2.2(6) no
C56 C57 C58 C61 174.2(3) no
C57 C58 C59 C60 1.6(6) no
C57 C58 C61 C62 31.6(6) no
C57 C58 C61 C66 -145.5(4) no
C59 C58 C61 C62 -152.0(4) no
C59 C58 C61 C66 30.8(6) no
C61 C58 C59 C60 -174.8(4) no
C58 C59 C60 C55 0.5(7) no
C58 C61 C62 C63 -177.9(4) no
C58 C61 C66 C65 179.0(4) no
C62 C61 C66 C65 1.8(6) no
C66 C61 C62 C63 -0.7(6) no
C61 C62 C63 C64 -0.4(6) no
C62 C63 C64 C65 0.3(7) no
C63 C64 C65 C66 0.8(7) no
C64 C65 C66 C61 -1.9(7) no
